data_1101219
loop_
_publ_author_name
'Goto, Yuya'
'Kamata, Keigo'
'Yamaguchi, Kazuya'
'Uehara, Kazuhiro'
'Hikichi, Shiro'
'Mizuno, Noritaka'

_publ_section_title
;
 Synthesis, Structural Characterization, and Catalytic Performance of
 Dititanium-Substituted \g-Keggin Silicotungstate
;
_journal_coden_ASTM INOCAJ
_journal_issue 5
_journal_name_full 'Inorganic Chemistry'
_journal_page_first 2347
_journal_page_last 2356
_journal_paper_doi 10.1021/ic052179q
_journal_volume 45
_journal_year 2006
_chemical_formula_sum 'C258 H579 N17 O156 Si4 Ti8 W40'
_chemical_formula_weight 14265.94
_space_group_IT_number 33
_symmetry_cell_setting orthorhombic
_symmetry_space_group_name_Hall 'P 2c -2n'
_symmetry_space_group_name_H-M 'P n a 21'
_audit_creation_date 2005-10-26T15:24:59-00:00
_audit_creation_method 'WinGX routine CIF_UPDATE'
_cell_angle_alpha 90
_cell_angle_beta 90
_cell_angle_gamma 90
_cell_formula_units_Z 4
_cell_length_a 29.166
_cell_length_b 38.497
_cell_length_c 37.405
_cell_measurement_temperature 293(2)
_cell_volume 41998.1
_computing_structure_refinement 'SHELXL-97 (Sheldrick, 1997)'
_diffrn_measured_fraction_theta_full 0.998
_diffrn_measured_fraction_theta_max 0.998
_diffrn_radiation_type MoK\a
_diffrn_radiation_wavelength 0.71073
_diffrn_reflns_av_R_equivalents 0
_diffrn_reflns_limit_h_max 32
_diffrn_reflns_limit_h_min 0
_diffrn_reflns_limit_k_max 42
_diffrn_reflns_limit_k_min 0
_diffrn_reflns_limit_l_max 0
_diffrn_reflns_limit_l_min -41
_diffrn_reflns_number 30698
_diffrn_reflns_theta_full 23.27
_diffrn_reflns_theta_max 23.27
_diffrn_reflns_theta_min 2.05
_exptl_absorpt_coefficient_mu 11.132
_exptl_absorpt_correction_type none
_exptl_crystal_density_diffrn 2.256
_exptl_crystal_density_method 'not measured'
_exptl_crystal_F_000 26744
_refine_diff_density_max 1.835
_refine_diff_density_min -2.052
_refine_ls_abs_structure_details 'Flack H D (1983), Acta Cryst. A39, 876-881'
_refine_ls_abs_structure_Flack 0.093(9)
_refine_ls_extinction_method none
_refine_ls_goodness_of_fit_ref 1.006
_refine_ls_hydrogen_treatment mixed
_refine_ls_matrix_type full
_refine_ls_number_parameters 1166
_refine_ls_number_reflns 30698
_refine_ls_number_restraints 36
_refine_ls_restrained_S_all 1.005
_refine_ls_R_factor_gt 0.0444
_refine_ls_shift/su_max 0.001
_refine_ls_structure_factor_coef Fsqd
_refine_ls_weighting_details 'calc w=1/[\s^2^(Fo^2^)+(0.0856P)^2^+0.0000P] where P=(Fo^2^+2Fc^2^)/3'
_refine_ls_weighting_scheme calc
_refine_ls_wR_factor_ref 0.1266
_reflns_number_gt 25900
_reflns_number_total 30698
_reflns_threshold_expression >2sigma(I)
_cod_depositor_comments
;
The following automatic conversions were performed:
'_symmetry_cell_setting' value 'Orthorhombic' changed to 'orthorhombic'
according to '/home/saulius/struct/CIF-dictionaries/cif_core.dic'
dictionary named 'cif_core.dic' version 2.4.1 from 2010-06-29.

Automatic conversion script
Id: cif_fix_enum 1527 2010-12-29 10:47:43Z saulius 
;
_cod_original_sg_symbol_H-M 'P ? ? ?'
_cod_database_code 1101219

loop_
_symmetry_equiv_pos_as_xyz
'x, y, z'
'-x, -y, z+1/2'
'-x+1/2, y+1/2, z+1/2'
'x+1/2, -y+1/2, z'

loop_
_atom_site_label
_atom_site_type_symbol
_atom_site_fract_x
_atom_site_fract_y
_atom_site_fract_z
_atom_site_U_iso_or_equiv
_atom_site_adp_type
_atom_site_occupancy
_atom_site_calc_flag
_atom_site_refinement_flags
_atom_site_disorder_group
_atom_site_disorder_assembly
N901 N 0.1967(10) 0.2672(7) 0.7157(8) 0.083(9) Uiso 1 d . . .
C901 C 0.1724(13) 0.2460(9) 0.6519(10) 0.081(10) Uiso 1 d . . .
C902 C 0.1855(12) 0.2603(9) 0.6874(10) 0.075(10) Uiso 1 d . . .
N2B N 0.2075 0.5163 1.2685 0.071 Uiso 0.46 d P . .
N20B N 0.2463 0.4798 1.313 0.071 Uiso 0.54 d P . .
C251 C 0.2489 0.4389 1.2755 0.121 Uiso 0.33 d P . .
C271 C 0.2788 0.4687 1.2978 0.121 Uiso 0.67 d P . .
C252 C 0.2753 0.4489 1.2738 0.117 Uiso 0.57 d P . .
C272 C 0.3193 0.4354 1.2458 0.117 Uiso 0.43 d P . .
C253 C 0.328 0.4211 1.268 0.233 Uiso 1 d . . .
C275 C 0.1928 0.5094 1.2295 0.119 Uiso 0.35 d P . .
C255 C 0.2393 0.4979 1.2687 0.119 Uiso 0.65 d P . .
C256 C 0.2252 0.5457 1.2614 0.204 Uiso 0.53 d P . .
C276 C 0.2645 0.5002 1.2354 0.204 Uiso 0.47 d P . .
C257 C 0.1892 0.5603 1.2253 0.148 Uiso 1 d . . .
C259 C 0.1989 0.4646 1.3204 0.163 Uiso 1 d . . .
C260 C 0.1875 0.4297 1.3448 0.334 Uiso 1 d . . .
C261 C 0.1254 0.4278 1.3587 0.338 Uiso 1 d . . .
C283 C 0.2729 0.4759 1.3584 0.074 Uiso 0.27 d P . .
C263 C 0.2369 0.5063 1.3067 0.074 Uiso 0.73 d P . .
C284 C 0.2495 0.4853 1.3587 0.153 Uiso 0.41 d P . .
C264 C 0.2672 0.5329 1.3259 0.153 Uiso 0.59 d P . .
C265 C 0.2679 0.5677 1.3428 0.285 Uiso 1 d . . .
N3B N 0.3449 0.0756 0.0619 0.082 Uiso 0.36 d P . .
N30B N 0.3566 0.1075 0.0821 0.082 Uiso 0.64 d P . .
C351 C 0.3677 0.0571 0.0534 0.079 Uiso 1 d . . .
C372 C 0.4025 0.0133 0.0446 0.058 Uiso 0.27 d P . .
C352 C 0.4066 0.0504 0.0586 0.058 Uiso 0.73 d P . .
C353 C 0.4881 0.0165 0.0569 0.088 Uiso 0.49 d P . .
C373 C 0.4403 0.0269 0.0416 0.088 Uiso 0.51 d P . .
C354 C 0.5305 0.0161 0.0381 0.119 Uiso 0.35 d P . .
C374 C 0.4571 0.0114 0.0315 0.119 Uiso 0.65 d P . .
C355 C 0.3256 0.0364 0.0776 0.156 Uiso 1 d . . .
C375 C 0.3314 0.0443 0.1109 0.18 Uiso 1 d . . .
C356 C 0.3032 0.0043 0.1288 0.152 Uiso 1 d . . .
C357 C 0.3148 -0.0308 0.1096 0.138 Uiso 1 d . . .
C363 C 0.319 0.1169 0.081 0.091 Uiso 0.55 d P . .
C383 C 0.3196 0.1267 0.1209 0.091 Uiso 0.45 d P . .
C364 C 0.3196 0.145 0.0926 0.077 Uiso 0.56 d P . .
C384 C 0.3379 0.1562 0.1332 0.077 Uiso 0.44 d P . .
C365 C 0.3255 0.1666 0.1103 0.147 Uiso 1 d . . .
C359 C 0.3527 0.0769 0.0104 0.229 Uiso 1 d . . .
W8C W 0.43926(4) 0.77424(3) 1.09026(7) 0.0392(3) Uani 1 d . . .
W4D W 0.61014(4) 0.55288(2) 1.22678(7) 0.0326(2) Uani 1 d . . .
W5B W 0.55065(4) 0.13034(3) 0.28185(7) 0.0407(3) Uani 1 d . . .
W8A W 0.48464(4) 0.27447(3) 0.04980(7) 0.0363(3) Uani 1 d . . .
W11D W 0.52278(4) 0.52884(3) 1.34092(7) 0.0374(3) Uani 1 d . . .
W12A W 0.57881(4) 0.28878(3) 0.00241(7) 0.0383(3) Uani 1 d . . .
W5A W 0.43082(4) 0.19137(3) 0.02556(7) 0.0340(2) Uani 1 d . . .
W12C W 0.52016(4) 0.79346(3) 1.03097(7) 0.0408(3) Uani 1 d . . .
W6B W 0.38619(4) 0.06982(3) 0.21259(7) 0.0374(3) Uani 1 d . . .
W3C W 0.60784(4) 0.68532(3) 1.06733(7) 0.0395(3) Uani 1 d . . .
W5D W 0.55572(4) 0.60281(2) 1.28579(7) 0.0333(2) Uani 1 d . . .
W4C W 0.42560(4) 0.63303(3) 1.01875(7) 0.0376(3) Uani 1 d . . .
W6C W 0.55675(4) 0.74899(3) 1.11229(7) 0.0372(3) Uani 1 d . . .
W10D W 0.58195(4) 0.47217(2) 1.27395(7) 0.0358(3) Uani 1 d . . .
W3D W 0.43153(4) 0.49504(3) 1.17678(7) 0.0419(3) Uani 1 d . . .
W9D W 0.48201(4) 0.43972(3) 1.24558(7) 0.0403(3) Uani 1 d . . .
W7D W 0.55427(4) 0.47626(3) 1.18832(7) 0.0388(3) Uani 1 d . . .
W10A W 0.55731(4) 0.17775(3) -0.06700(7) 0.0402(3) Uani 1 d . . .
W9C W 0.57783(4) 0.72207(3) 0.98013(7) 0.0452(3) Uani 1 d . . .
W4A W 0.49419(4) 0.12499(3) -0.00227(7) 0.0382(3) Uani 1 d . . .
W5C W 0.37467(4) 0.69630(3) 1.06441(7) 0.0347(2) Uani 1 d . . .
W3B W 0.45008(4) 0.00968(3) 0.17256(7) 0.0435(3) Uani 1 d . . .
W3A W 0.65740(4) 0.18804(3) 0.06621(7) 0.0363(2) Uani 1 d . . .
W6A W 0.59506(4) 0.25539(2) 0.09311(7) 0.0319(2) Uani 1 d . . .
W12B W 0.40482(4) 0.03047(3) 0.30039(7) 0.0401(3) Uani 1 d . . .
W12D W 0.42304(4) 0.49472(3) 1.31388(7) 0.0434(3) Uani 1 d . . .
W11A W 0.48611(4) 0.25255(3) -0.03578(7) 0.0368(3) Uani 1 d . . .
W8B W 0.42697(4) 0.11462(3) 0.29297(7) 0.0406(3) Uani 1 d . . .
W10B W 0.57167(4) -0.00016(3) 0.29409(7) 0.0463(3) Uani 1 d . . .
W6D W 0.37679(4) 0.54314(3) 1.23722(7) 0.0437(3) Uani 1 d . . .
W11C W 0.41760(4) 0.76421(3) 1.00426(7) 0.0420(3) Uani 1 d . . .
W9B W 0.47918(4) -0.03565(3) 0.25561(7) 0.0462(3) Uani 1 d . . .
W7A W 0.61891(4) 0.13312(3) -0.00828(7) 0.0449(3) Uani 1 d . . .
W7C W 0.54751(4) 0.64027(3) 0.99448(7) 0.0442(3) Uani 1 d . . .
W8D W 0.43831(4) 0.57997(3) 1.31378(7) 0.0438(3) Uani 1 d . . .
W11B W 0.49745(4) 0.06528(3) 0.33991(7) 0.0420(3) Uani 1 d . . .
W4B W 0.61607(4) 0.07210(3) 0.24047(7) 0.0437(3) Uani 1 d . . .
W9A W 0.64943(4) 0.21345(3) -0.02788(7) 0.0413(3) Uani 1 d . . .
W10C W 0.47528(4) 0.69298(3) 0.95318(7) 0.0455(3) Uani 1 d . . .
W7B W 0.56622(4) -0.00860(3) 0.20616(7) 0.0503(3) Uani 1 d . . .
Ti2B Ti 0.55317(17) 0.12543(11) 0.19458(13) 0.0376(11) Uani 1 d . . .
Ti2C Ti 0.43861(16) 0.63971(11) 1.10437(14) 0.0362(11) Uani 1 d . . .
Ti1D Ti 0.43847(17) 0.57935(11) 1.17517(14) 0.0405(12) Uani 1 d . . .
Ti1C Ti 0.53441(16) 0.66817(11) 1.12893(13) 0.0346(11) Uani 1 d . . .
Ti2D Ti 0.53415(16) 0.60851(10) 1.20039(13) 0.0340(11) Uani 1 d . . .
Ti1B Ti 0.46751(17) 0.09161(12) 0.15752(14) 0.0408(12) Uani 1 d . . .
Ti1A Ti 0.57060(16) 0.17726(12) 0.11832(13) 0.0369(11) Uani 1 d . . .
Ti2A Ti 0.48484(16) 0.14305(11) 0.08148(13) 0.0360(11) Uani 1 d . . .
N4A N 0.3903 0.2735 0.7407 0.047 Uiso 1 d . . .
C401 C 0.3941 0.2416 0.7641 0.063 Uiso 1 d . . .
C402 C 0.4215 0.2484 0.8011 0.071 Uiso 1 d . . .
C403 C 0.4287 0.2105 0.819 0.07 Uiso 1 d . . .
C404 C 0.4534 0.2153 0.8544 0.094 Uiso 1 d . . .
C405 C 0.3593 0.3005 0.7611 0.057 Uiso 1 d . . .
C406 C 0.3498 0.3295 0.7393 0.085 Uiso 1 d . . .
C407 C 0.3096 0.3526 0.7619 0.061 Uiso 1 d . . .
C408 C 0.2688 0.334 0.7668 0.074 Uiso 1 d . . .
C409 C 0.4378 0.2903 0.7347 0.049 Uiso 1 d . . .
C410 C 0.4754 0.2647 0.7222 0.063 Uiso 1 d . . .
C411 C 0.5199 0.2866 0.7173 0.052 Uiso 1 d . . .
C412 C 0.5583 0.2628 0.7039 0.07 Uiso 1 d . . .
C413 C 0.3749 0.2629 0.705 0.05 Uiso 1 d . . .
C414 C 0.3233 0.2451 0.7047 0.084 Uiso 1 d . . .
C415 C 0.3087 0.2401 0.6672 0.054 Uiso 1 d . . .
C416 C 0.2989 0.2734 0.6469 0.061 Uiso 1 d . . .
N1A N 0.7479 0.4804 0.2594 0.044 Uiso 1 d . . .
C101 C 0.7216 0.5036 0.2867 0.048 Uiso 1 d . . .
C102 C 0.753 0.5155 0.3181 0.068 Uiso 1 d . . .
C103 C 0.7213 0.5452 0.3389 0.064 Uiso 1 d . . .
C104 C 0.7124 0.5778 0.3173 0.047 Uiso 1 d . . .
C105 C 0.7885 0.4993 0.2434 0.064 Uiso 1 d . . .
C106 C 0.7759 0.5338 0.2232 0.048 Uiso 1 d . . .
C107 C 0.8214 0.5468 0.207 0.09 Uiso 1 d . . .
C128 C 0.8259 0.5534 0.2187 0.082 Uiso 0.46 d P . .
C108 C 0.8474 0.5678 0.2427 0.082 Uiso 0.54 d P . .
C109 C 0.7682 0.45 0.2779 0.037 Uiso 1 d . . .
C110 C 0.7281 0.4254 0.2973 0.062 Uiso 1 d . . .
C111 C 0.7585 0.3935 0.3134 0.108 Uiso 1 d . . .
C112 C 0.777 0.4072 0.3468 0.175 Uiso 1 d . . .
C113 C 0.7096 0.4716 0.2318 0.048 Uiso 1 d . . .
C114 C 0.729 0.4466 0.203 0.059 Uiso 1 d . . .
C115 C 0.6918 0.4454 0.1736 0.079 Uiso 1 d . . .
C116 C 0.7046 0.4186 0.1414 0.115 Uiso 1 d . . .
N5A N 0.6586 0.2402 0.8342 0.057 Uiso 1 d . . .
C501 C 0.6127 0.2254 0.8282 0.047 Uiso 1 d . . .
C502 C 0.6052 0.2022 0.7934 0.069 Uiso 1 d . . .
C503 C 0.5529 0.1927 0.7934 0.053 Uiso 1 d . . .
C504 C 0.5419 0.1699 0.762 0.116 Uiso 1 d . . .
C505 C 0.6526 0.2625 0.8686 0.056 Uiso 1 d . . .
C506 C 0.6995 0.2809 0.8819 0.07 Uiso 1 d . . .
C507 C 0.6514 0.2774 0.9251 0.08 Uiso 0.35 d P . .
C527 C 0.6856 0.3055 0.911 0.08 Uiso 0.65 d P . .
C508 C 0.7319 0.3203 0.9256 0.106 Uiso 1 d . . .
C509 C 0.695 0.2131 0.8378 0.068 Uiso 1 d . . .
C510 C 0.6903 0.187 0.8674 0.058 Uiso 1 d . . .
C511 C 0.7247 0.1587 0.8659 0.078 Uiso 1 d . . .
C512 C 0.7224 0.1366 0.9017 0.088 Uiso 1 d . . .
C513 C 0.6737 0.2622 0.8028 0.071 Uiso 1 d . . .
C514 C 0.6381 0.2919 0.7926 0.092 Uiso 1 d . . .
C515 C 0.665 0.3167 0.7612 0.078 Uiso 1 d . . .
C516 C 0.633 0.345 0.7553 0.093 Uiso 1 d . . .
N3A N 0.4896 0.3774 0.9338 0.042 Uiso 1 d . . .
C301 C 0.4802 0.3678 0.9708 0.055 Uiso 1 d . . .
C302 C 0.4674 0.4009 0.9962 0.059 Uiso 1 d . . .
C303 C 0.4521 0.385 1.0334 0.075 Uiso 1 d . . .
C304 C 0.4456 0.4166 1.063 0.094 Uiso 1 d . . .
C305 C 0.502 0.3443 0.915 0.049 Uiso 1 d . . .
C306 C 0.5069 0.3457 0.8735 0.046 Uiso 1 d . . .
C307 C 0.5185 0.3103 0.8611 0.056 Uiso 1 d . . .
C308 C 0.5249 0.3085 0.8181 0.058 Uiso 1 d . . .
C309 C 0.4469 0.396 0.9174 0.051 Uiso 1 d . . .
C310 C 0.4003 0.3714 0.9179 0.082 Uiso 1 d . . .
C311 C 0.3646 0.3855 0.8946 0.147 Uiso 1 d . . .
C312 C 0.35 0.4225 0.9142 0.128 Uiso 1 d . . .
C313 C 0.5247 0.4048 0.9304 0.063 Uiso 1 d . . .
C314 C 0.575 0.3889 0.9373 0.087 Uiso 1 d . . .
C315 C 0.6074 0.4232 0.9261 0.129 Uiso 1 d . . .
C316 C 0.655 0.409 0.9449 0.194 Uiso 1 d . . .
N6A N 0.4953 0.6589 0.6613 0.047 Uiso 1 d . . .
C601 C 0.5048 0.6982 0.6579 0.064 Uiso 1 d . . .
C602 C 0.5262 0.7175 0.6898 0.056 Uiso 1 d . . .
C603 C 0.5296 0.7559 0.6787 0.052 Uiso 1 d . . .
C604 C 0.5542 0.7767 0.706 0.078 Uiso 1 d . . .
C605 C 0.474 0.6489 0.6278 0.051 Uiso 1 d . . .
C606 C 0.4564 0.6104 0.6243 0.07 Uiso 1 d . . .
C607 C 0.4386 0.6023 0.5868 0.061 Uiso 1 d . . .
C608 C 0.3934 0.6256 0.5744 0.118 Uiso 1 d . . .
C609 C 0.5395 0.639 0.6691 0.062 Uiso 1 d . . .
C610 C 0.5796 0.6454 0.6401 0.099 Uiso 1 d . . .
C611 C 0.6167 0.6181 0.6482 0.082 Uiso 1 d . . .
C612 C 0.6394 0.6253 0.6861 0.094 Uiso 0.57 d P . .
C632 C 0.6528 0.6121 0.6208 0.094 Uiso 0.43 d P . .
C613 C 0.4654 0.6506 0.6964 0.061 Uiso 1 d . . .
C614 C 0.4204 0.6679 0.6936 0.075 Uiso 1 d . . .
C615 C 0.3951 0.6572 0.7271 0.126 Uiso 1 d . . .
C616 C 0.3823 0.6271 0.7284 0.231 Uiso 1 d . . .
N7A N 0.4367 0.5855 0.8863 0.084 Uiso 1 d . . .
C701 C 0.4613 0.5791 0.9242 0.096 Uiso 1 d . . .
C702 C 0.477 0.5405 0.929 0.085 Uiso 1 d . . .
C703 C 0.4956 0.5375 0.9639 0.07 Uiso 1 d . . .
C704 C 0.5109 0.499 0.9707 0.095 Uiso 1 d . . .
C705 C 0.4803 0.5841 0.8582 0.08 Uiso 1 d . . .
C706 C 0.5238 0.6075 0.8709 0.137 Uiso 1 d . . .
C707 C 0.5278 0.6204 0.8321 0.167 Uiso 1 d . . .
C708 C 0.5025 0.6508 0.8123 0.118 Uiso 0.69 d P . .
C728 C 0.5271 0.6749 0.8228 0.118 Uiso 0.31 d P . .
C709 C 0.397 0.5588 0.8777 0.083 Uiso 1 d . . .
C710 C 0.3627 0.5563 0.9015 0.112 Uiso 1 d . . .
C711 C 0.3311 0.5266 0.8889 0.11 Uiso 1 d . . .
C712 C 0.2842 0.5204 0.9108 0.086 Uiso 0.76 d P . .
C732 C 0.3378 0.4923 0.8841 0.086 Uiso 0.24 d P . .
C713 C 0.4193 0.6216 0.8845 0.089 Uiso 1 d . . .
C714 C 0.4157 0.6292 0.8493 0.056 Uiso 0.47 d P . .
C734 C 0.3793 0.629 0.8511 0.056 Uiso 0.53 d P . .
C715 C 0.3782 0.6681 0.8484 0.119 Uiso 1 d . . .
C716 C 0.3364 0.6727 0.824 0.176 Uiso 1 d . . .
N8A N 0.2434 0.7599 0.0021 0.098 Uiso 1 d . . .
C801 C 0.2301 0.7836 -0.0272 0.089 Uiso 1 d . . .
C802 C 0.2689 0.8043 -0.0459 0.144 Uiso 1 d . . .
C804 C 0.235 0.8264 -0.0939 0.293 Uiso 1 d . . .
C803 C 0.213 0.7981 -0.1179 0.153 Uiso 0.47 d P . .
C823 C 0.2783 0.8217 -0.0846 0.153 Uiso 0.53 d P . .
C805 C 0.2791 0.7761 0.0262 0.131 Uiso 1 d . . .
C806 C 0.2567 0.8011 0.0446 0.16 Uiso 1 d . . .
C807 C 0.3022 0.8205 0.0699 0.114 Uiso 1 d . . .
C808 C 0.3232 0.8488 0.074 0.212 Uiso 1 d . . .
C809 C 0.201 0.7383 0.0152 0.108 Uiso 1 d . . .
C810 C 0.2124 0.715 0.0439 0.069 Uiso 1 d . . .
C811 C 0.1651 0.6981 0.0506 0.101 Uiso 1 d . . .
C812 C 0.1665 0.6721 0.0813 0.107 Uiso 1 d . . .
C813 C 0.2789 0.7314 -0.0125 0.096 Uiso 1 d . . .
C814 C 0.2159 0.7065 -0.0308 0.099 Uiso 0.31 d P . .
C834 C 0.2567 0.7085 -0.0422 0.099 Uiso 0.69 d P . .
C815 C 0.3025 0.6878 -0.051 0.18 Uiso 1 d . . .
C816 C 0.2937 0.6624 -0.076 0.194 Uiso 1 d . . .
N2A N 0.8068 0.2228 0.018 0.072 Uiso 1 d . . .
C201 C 0.7651 0.2404 0.0216 0.059 Uiso 1 d . . .
C202 C 0.7688 0.2798 0.0251 0.068 Uiso 1 d . . .
C203 C 0.7185 0.2969 0.0263 0.074 Uiso 1 d . . .
C204 C 0.716 0.3336 0.0344 0.085 Uiso 1 d . . .
C205 C 0.8414 0.228 0.0491 0.057 Uiso 1 d . . .
C206 C 0.8204 0.2202 0.0849 0.086 Uiso 1 d . . .
C207 C 0.8543 0.2312 0.1142 0.073 Uiso 1 d . . .
C208 C 0.8393 0.2259 0.1541 0.108 Uiso 1 d . . .
C209 C 0.837 0.2328 -0.0155 0.063 Uiso 1 d . . .
C210 C 0.8173 0.2199 -0.051 0.085 Uiso 1 d . . .
C211 C 0.8387 0.2449 -0.0807 0.086 Uiso 1 d . . .
C212 C 0.8229 0.2247 -0.1181 0.134 Uiso 1 d . . .
C213 C 0.7906 0.185 0.0145 0.072 Uiso 1 d . . .
C214 C 0.8365 0.1549 0.0179 0.092 Uiso 1 d . . .
C215 C 0.8194 0.1242 0.0068 0.119 Uiso 1 d . . .
C216 C 0.7817 0.1085 0.029 0.255 Uiso 1 d . . .
C236 C 0.8452 0.1554 -0.0146 0.05 Uiso 1 d . . .
N1B N 0.3023 0.5613 1.0948 0.109 Uiso 1 d . . .
C151 C 0.2687 0.575 1.0627 0.077 Uiso 1 d . . .
C152 C 0.295 0.6056 1.042 0.095 Uiso 1 d . . .
C153 C 0.2513 0.6184 1.0151 0.114 Uiso 1 d . . .
C154 C 0.2734 0.5927 0.9866 0.275 Uiso 1 d . . .
C155 C 0.2732 0.5332 1.1097 0.132 Uiso 1 d . . .
C156 C 0.2961 0.5145 1.1438 0.145 Uiso 1 d . . .
C157 C 0.2698 0.4782 1.1487 0.12 Uiso 0.61 d P . .
C177 C 0.2126 0.4888 1.1646 0.12 Uiso 0.39 d P . .
C158 C 0.2907 0.4635 1.1854 0.105 Uiso 0.48 d P . .
C178 C 0.2504 0.4938 1.1686 0.105 Uiso 0.52 d P . .
C159 C 0.3477 0.5527 1.0756 0.118 Uiso 1 d . . .
C160 C 0.3493 0.5194 1.0431 0.144 Uiso 1 d . . .
C161 C 0.3854 0.5048 1.0271 0.149 Uiso 1 d . . .
C162 C 0.39 0.4934 0.9918 0.163 Uiso 1 d . . .
C163 C 0.3179 0.5904 1.1167 0.111 Uiso 1 d . . .
C164 C 0.2848 0.6019 1.1356 0.11 Uiso 1 d . . .
C165 C 0.2937 0.6301 1.16 0.103 Uiso 0.65 d P . .
C166 C 0.2721 0.6354 1.1846 0.103 Uiso 0.69 d P . .
C186 C 0.2728 0.656 1.1652 0.103 Uiso 0.66 d P . .
N7B N 0.3138 0.7968 0.7081 0.072 Uiso 1 d . . .
C751 C 0.3654 0.7884 0.7188 0.081 Uiso 1 d . . .
C752 C 0.388 0.7633 0.7443 0.138 Uiso 1 d . . .
C753 C 0.4283 0.7563 0.7469 0.077 Uiso 1 d . . .
C754 C 0.4429 0.7331 0.7785 0.129 Uiso 1 d . . .
C755 C 0.3133 0.8333 0.6879 0.097 Uiso 1 d . . .
C756 C 0.2642 0.8462 0.6772 0.089 Uiso 1 d . . .
C757 C 0.2678 0.862 0.6535 0.056 Uiso 0.46 d P . .
C777 C 0.2672 0.8878 0.6702 0.056 Uiso 0.54 d P . .
C758 C 0.2497 0.8958 0.6234 0.1 Uiso 1 d . . .
C778 C 0.2824 0.8848 0.6455 0.1 Uiso 1 d . . .
C759 C 0.2856 0.8011 0.7335 0.107 Uiso 1 d . . .
C760 C 0.2868 0.8324 0.7674 0.177 Uiso 1 d . . .
C763 C 0.2993 0.7728 0.6668 0.191 Uiso 1 d . . .
C764 C 0.3054 0.7406 0.6768 0.172 Uiso 1 d . . .
C765 C 0.2775 0.7154 0.6503 0.104 Uiso 1 d . . .
C766 C 0.2875 0.6771 0.6563 0.209 Uiso 1 d . . .
N6B N 0.6391 0.554 1.084 0.065 Uiso 1 d . . .
C651 C 0.6714 0.561 1.0547 0.088 Uiso 1 d . . .
C652 C 0.6714 0.5924 1.0394 0.086 Uiso 1 d . . .
C653 C 0.7023 0.5981 0.9981 0.101 Uiso 1 d . . .
C655 C 0.5908 0.5543 1.0698 0.072 Uiso 1 d . . .
C656 C 0.5525 0.5482 1.0955 0.082 Uiso 1 d . . .
C657 C 0.5077 0.5412 1.0767 0.058 Uiso 1 d . . .
C658 C 0.5085 0.496 1.0747 0.108 Uiso 1 d . . .
C659 C 0.644 0.5813 1.1134 0.068 Uiso 1 d . . .
C660 C 0.6905 0.5898 1.1278 0.083 Uiso 1 d . . .
C661 C 0.6901 0.6197 1.1519 0.058 Uiso 1 d . . .
C662 C 0.7327 0.6228 1.1695 0.123 Uiso 1 d . . .
C663 C 0.653 0.5165 1.1006 0.069 Uiso 1 d . . .
C664 C 0.6463 0.487 1.0758 0.081 Uiso 1 d . . .
C665 C 0.6945 0.474 1.0651 0.123 Uiso 1 d . . .
C666 C 0.6905 0.4426 1.0358 0.132 Uiso 1 d . . .
N5B N 0.5313 1.0531 0.8932 0.119 Uiso 1 d . . .
C551 C 0.4992 1.0215 0.8862 0.076 Uiso 1 d . . .
C552 C 0.459 1.0219 0.9218 0.154 Uiso 1 d . . .
C553 C 0.4302 0.9894 0.9106 0.096 Uiso 1 d . . .
C554 C 0.3828 0.9745 0.9361 0.226 Uiso 1 d . . .
C555 C 0.5466 1.0476 0.9296 0.105 Uiso 1 d . . .
C556 C 0.5852 1.0108 0.928 0.188 Uiso 1 d . . .
C557 C 0.6062 1.0279 0.9628 0.457 Uiso 1 d . . .
C558 C 0.5825 1.005 0.9853 0.362 Uiso 1 d . . .
C559 C 0.5114 1.0902 0.892 0.074 Uiso 1 d . . .
C560 C 0.4939 1.0963 0.8599 0.109 Uiso 0.76 d P . .
C580 C 0.443 1.1092 0.873 0.109 Uiso 0.24 d P . .
C561 C 0.4775 1.107 0.886 0.267 Uiso 0.66 d P . .
C581 C 0.404 1.1048 0.8951 0.267 Uiso 0.34 d P . .
C562 C 0.478 1.134 0.8429 0.156 Uiso 1 d . . .
C563 C 0.5816 1.0439 0.8651 0.121 Uiso 0.78 d P . .
C564 C 0.6138 1.0656 0.878 0.121 Uiso 0.79 d P . .
C568 C 0.5953 1.0842 0.85 0.121 Uiso 0.44 d P . .
C565 C 0.6457 1.0751 0.8449 0.077 Uiso 0.58 d P . .
C585 C 0.6296 1.104 0.8269 0.077 Uiso 0.42 d P . .
C566 C 0.6387 1.1015 0.8015 0.086 Uiso 0.45 d P . .
C586 C 0.6409 1.0791 0.8104 0.086 Uiso 0.55 d P . .
N8B N 0.501 0.8896 1.1352 0.077 Uiso 1 d . . .
C851 C 0.5342 0.8617 1.1459 0.084 Uiso 1 d . . .
C852 C 0.5524 0.8707 1.1865 0.098 Uiso 1 d . . .
C853 C 0.5926 0.8452 1.1976 0.098 Uiso 1 d . . .
C854 C 0.6294 0.8527 1.1793 0.05 Uiso 1 d . . .
C855 C 0.4624 0.9016 1.1589 0.089 Uiso 1 d . . .
C856 C 0.4386 0.8748 1.1726 0.087 Uiso 1 d . . .
C857 C 0.3883 0.8807 1.1744 0.136 Uiso 1 d . . .
C858 C 0.3599 0.8528 1.1889 0.091 Uiso 1 d . . .
C859 C 0.5357 0.9233 1.1231 0.091 Uiso 1 d . . .
C860 C 0.5716 0.9147 1.101 0.117 Uiso 1 d . . .
C861 C 0.5915 0.9498 1.0857 0.166 Uiso 1 d . . .
C863 C 0.4815 0.8752 1.0977 0.13 Uiso 1 d . . .
C864 C 0.4528 0.9006 1.0795 0.097 Uiso 1 d . . .
C865 C 0.4558 0.8989 1.0359 0.129 Uiso 0.38 d P . .
C885 C 0.4135 0.8794 1.0531 0.129 Uiso 0.62 d P . .
C866 C 0.3824 0.905 1.0299 0.108 Uiso 1 d . . .
N4B N 0.5053 0.8116 0.8952 0.082 Uiso 1 d . . .
C451 C 0.5208 0.8058 0.8543 0.083 Uiso 1 d . . .
C452 C 0.5428 0.7711 0.8499 0.1 Uiso 1 d . . .
C453 C 0.561 0.7677 0.8107 0.104 Uiso 1 d . . .
C454 C 0.577 0.7318 0.8019 0.115 Uiso 1 d . . .
C455 C 0.5384 0.8063 0.9226 0.065 Uiso 1 d . . .
C456 C 0.6151 0.8257 0.9484 0.121 Uiso 1 d . . .
C476 C 0.5866 0.8363 0.9183 0.121 Uiso 1 d . . .
C457 C 0.6717 0.8287 0.9164 0.145 Uiso 0.64 d P . .
C477 C 0.6583 0.8518 0.9466 0.145 Uiso 0.36 d P . .
C459 C 0.4781 0.8456 0.8964 0.122 Uiso 1 d . . .
C460 C 0.4431 0.8567 0.9289 0.142 Uiso 1 d . . .
C461 C 0.4433 0.8864 0.9221 0.123 Uiso 0.59 d P . .
C481 C 0.4828 0.8577 0.9374 0.123 Uiso 0.41 d P . .
C463 C 0.4641 0.7856 0.9041 0.062 Uiso 1 d . . .
C464 C 0.4229 0.7867 0.8792 0.102 Uiso 1 d . . .
C465 C 0.3878 0.7597 0.8867 0.101 Uiso 1 d . . .
C466 C 0.3528 0.7652 0.8674 0.119 Uiso 1 d . . .
Si1A Si 0.5503(2) 0.20122(16) 0.02480(19) 0.0293(15) Uiso 1 d . . .
Si2D Si 0.4951(2) 0.53164(16) 1.24658(18) 0.0293(15) Uiso 1 d . . .
Si2C Si 0.4927(2) 0.70460(16) 1.04541(18) 0.0289(15) Uiso 1 d . . .
Si1B Si 0.4986(2) 0.05612(17) 0.24435(19) 0.0336(16) Uiso 1 d . . .
O24A O 0.6178(6) 0.2551(4) -0.0226(4) 0.040(4) Uiso 1 d . . .
O6A O 0.5788(5) 0.2238(4) 0.1288(4) 0.030(4) Uiso 1 d . . .
O9C O 0.3726(5) 0.6578(4) 1.0309(4) 0.034(4) Uiso 1 d . . .
O5D O 0.5478(6) 0.6297(4) 1.2444(4) 0.040(4) Uiso 1 d . . .
O12C O 0.6111(6) 0.7262(4) 1.0946(4) 0.039(4) Uiso 1 d . . .
O3B O 0.4597(6) 0.0473(4) 0.1398(4) 0.042(4) Uiso 1 d . . .
O305 O 0.3193(6) 0.7057(4) 1.0689(5) 0.048(5) Uiso 1 d . . .
O9A O 0.4382(5) 0.1486(4) -0.0031(4) 0.032(4) Uiso 1 d . . .
O204 O 0.6747(6) 0.0669(4) 0.2389(5) 0.053(5) Uiso 1 d . . .
O12B O 0.3905(6) 0.0291(4) 0.1811(4) 0.040(4) Uiso 1 d . . .
O4C O 0.4274(5) 0.6128(4) 1.0636(4) 0.037(4) Uiso 1 d . . .
O25B O 0.4627(5) 0.0570(4) 0.2095(4) 0.034(4) Uiso 1 d . . .
O209 O 0.4569(7) -0.0767(5) 0.2595(5) 0.053(5) Uiso 1 d . . .
O13C O 0.6039(6) 0.7146(4) 1.0247(4) 0.038(4) Uiso 1 d . . .
O25A O 0.5829(5) 0.2038(4) 0.0605(4) 0.030(4) Uiso 1 d . . .
O13B O 0.4466(6) -0.0175(4) 0.2155(4) 0.037(4) Uiso 1 d . . .
O2C O 0.4676(6) 0.6782(4) 1.1317(4) 0.038(4) Uiso 1 d . . .
O2B O 0.4848(5) 0.1287(4) 0.1924(4) 0.035(4) Uiso 1 d . . .
O5B O 0.5547(5) 0.1515(4) 0.2362(4) 0.036(4) Uiso 1 d . . .
O9D O 0.6129(5) 0.5852(4) 1.2641(4) 0.032(4) Uiso 1 d . . .
O24D O 0.4531(6) 0.4595(4) 1.2834(5) 0.043(4) Uiso 1 d . . .
O26B O 0.5373(6) 0.0842(4) 0.2402(4) 0.040(4) Uiso 1 d . . .
O15C O 0.3859(6) 0.7246(4) 1.0226(5) 0.046(4) Uiso 1 d . . .
O7D O 0.4977(6) 0.4936(4) 1.1696(4) 0.041(4) Uiso 1 d . . .
O7C O 0.5781(5) 0.6490(4) 1.0372(4) 0.035(4) Uiso 1 d . . .
O101 O 0.5687(6) 0.1570(4) 0.1614(4) 0.038(4) Uiso 1 d . . .
O3C O 0.5910(5) 0.6607(4) 1.1070(4) 0.034(4) Uiso 1 d . . .
O10C O 0.4060(6) 0.7319(4) 1.0916(4) 0.038(4) Uiso 1 d . . .
O1B O 0.5345(6) 0.0864(4) 0.1609(5) 0.045(4) Uiso 1 d . . .
O212 O 0.3602(6) 0.0101(4) 0.3175(4) 0.043(4) Uiso 1 d . . .
O2D O 0.4673(5) 0.6124(4) 1.2102(4) 0.032(4) Uiso 1 d . . .
O10B O 0.4844(5) 0.1344(4) 0.2772(4) 0.034(4) Uiso 1 d . . .
O24 O 0.4891(5) 0.6036(4) 1.2928(4) 0.036(4) Uiso 1 d . . .
O19D O 0.4831(6) 0.5650(4) 1.3507(4) 0.037(4) Uiso 1 d . . .
O5A O 0.4335(5) 0.1666(4) 0.0674(4) 0.037(4) Uiso 1 d . . .
O11C O 0.4912(5) 0.7570(4) 1.1138(4) 0.035(4) Uiso 1 d . . .
O16A O 0.6031(5) 0.2748(4) 0.0457(4) 0.032(4) Uiso 1 d . . .
O8B O 0.5969(6) 0.0350(4) 0.2077(5) 0.047(5) Uiso 1 d . . .
O301 O 0.5381(6) 0.6444(4) 1.1702(4) 0.043(4) Uiso 1 d . . .
O306 O 0.5774(6) 0.7811(5) 1.1385(5) 0.051(5) Uiso 1 d . . .
O2A O 0.5039(6) 0.1873(4) 0.1092(5) 0.043(4) Uiso 1 d . . .
O1C O 0.5067(5) 0.6312(4) 1.0978(4) 0.032(4) Uiso 1 d . . .
O19B O 0.4556(6) 0.1041(4) 0.3366(5) 0.045(4) Uiso 1 d . . .
O18B O 0.5955(6) -0.0196(4) 0.2511(4) 0.043(4) Uiso 1 d . . .
O25C O 0.5315(5) 0.7016(4) 1.0762(4) 0.031(4) Uiso 1 d . . .
O12A O 0.6548(5) 0.2326(4) 0.0875(4) 0.033(4) Uiso 1 d . . .
O22C O 0.4470(5) 0.7340(4) 0.9710(4) 0.035(4) Uiso 1 d . . .
O210 O 0.6072(6) -0.0174(5) 0.3239(5) 0.052(5) Uiso 1 d . . .
O311 O 0.3795(6) 0.7843(4) 0.9763(5) 0.048(5) Uiso 1 d . . .
O6D O 0.3853(6) 0.5781(4) 1.2005(4) 0.038(4) Uiso 1 d . . .
O23B O 0.4450(6) 0.0360(4) 0.3412(4) 0.038(4) Uiso 1 d . . .
O3D O 0.4277(5) 0.5366(4) 1.1499(4) 0.036(4) Uiso 1 d . . .
O411 O 0.5497(7) 0.5260(5) 1.3798(5) 0.054(5) Uiso 1 d . . .
O108 O 0.4500(6) 0.3016(4) 0.0729(5) 0.044(4) Uiso 1 d . . .
O109 O 0.6974(7) 0.2283(5) -0.0497(5) 0.061(5) Uiso 1 d . . .
O14C O 0.4332(5) 0.6649(4) 0.9794(4) 0.034(4) Uiso 1 d . . .
O6C O 0.5491(5) 0.7131(4) 1.1447(4) 0.034(4) Uiso 1 d . . .
O16C O 0.5558(6) 0.7738(4) 1.0660(4) 0.039(4) Uiso 1 d . . .
O103 O 0.7130(6) 0.1792(4) 0.0734(5) 0.048(5) Uiso 1 d . . .
O4A O 0.4849(5) 0.1102(4) 0.0436(4) 0.035(4) Uiso 1 d . . .
O312 O 0.5459(7) 0.8323(5) 1.0206(5) 0.054(5) Uiso 1 d . . .
O27D O 0.5200(5) 0.4935(4) 1.2409(4) 0.032(4) Uiso 1 d . . .
O8A O 0.5603(6) 0.1191(4) 0.0030(4) 0.041(4) Uiso 1 d . . .
O1A O 0.5511(6) 0.1374(4) 0.0893(5) 0.043(4) Uiso 1 d . . .
O24C O 0.5503(7) 0.7645(5) 0.9967(5) 0.056(5) Uiso 1 d . . .
O11A O 0.5294(5) 0.2623(4) 0.0835(4) 0.034(4) Uiso 1 d . . .
O1D O 0.5073(6) 0.5742(4) 1.1665(5) 0.046(5) Uiso 1 d . . .
O105 O 0.3729(6) 0.1974(4) 0.0209(5) 0.045(4) Uiso 1 d . . .
O10A O 0.4505(5) 0.2323(4) 0.0509(4) 0.034(4) Uiso 1 d . . .
O4B O 0.6081(6) 0.1037(4) 0.2017(5) 0.047(5) Uiso 1 d . . .
O20C O 0.4812(5) 0.8076(4) 1.0689(4) 0.035(4) Uiso 1 d . . .
O16B O 0.3848(6) 0.0382(4) 0.2510(4) 0.040(4) Uiso 1 d . . .
O28A O 0.5326(5) 0.2408(4) 0.0131(4) 0.028(4) Uiso 1 d . . .
O12D O 0.3771(6) 0.5077(4) 1.2006(5) 0.050(5) Uiso 1 d . . .
O201 O 0.4657(7) 0.1167(5) 0.1176(5) 0.055(5) Uiso 1 d . . .
O5C O 0.3849(5) 0.6645(4) 1.1010(4) 0.035(4) Uiso 1 d . . .
O106 O 0.6077(6) 0.2914(4) 0.1185(4) 0.040(4) Uiso 1 d . . .
O401 O 0.4266(6) 0.6100(4) 1.1393(5) 0.048(5) Uiso 1 d . . .
O22D O 0.5540(6) 0.4929(4) 1.3123(4) 0.037(4) Uiso 1 d . . .
O24B O 0.4405(6) -0.0079(4) 0.2850(5) 0.046(5) Uiso 1 d . . .
O412 O 0.3840(6) 0.4697(4) 1.3367(5) 0.049(5) Uiso 1 d . . .
O8D O 0.5808(6) 0.5203(4) 1.1917(4) 0.040(4) Uiso 1 d . . .
O3A O 0.6330(5) 0.1693(4) 0.1058(4) 0.033(4) Uiso 1 d . . .
O21B O 0.5258(6) -0.0345(4) 0.2916(5) 0.045(4) Uiso 1 d . . .
O25D O 0.4524(5) 0.5368(4) 1.2194(4) 0.033(4) Uiso 1 d . . .
O23C O 0.4696(6) 0.7960(4) 0.9984(4) 0.039(4) Uiso 1 d . . .
O28B O 0.4681(6) 0.0627(4) 0.2811(4) 0.038(4) Uiso 1 d . . .
O112 O 0.6077(6) 0.3260(5) -0.0087(5) 0.052(5) Uiso 1 d . . .
O404 O 0.6657(6) 0.5494(5) 1.2147(5) 0.053(5) Uiso 1 d . . .
O304 O 0.4021(6) 0.5987(5) 0.9941(5) 0.050(5) Uiso 1 d . . .
O27A O 0.5828(5) 0.1875(4) -0.0089(4) 0.034(4) Uiso 1 d . . .
O11B O 0.4093(6) 0.1067(4) 0.2434(4) 0.042(4) Uiso 1 d . . .
O6B O 0.4057(6) 0.0965(4) 0.1734(4) 0.037(4) Uiso 1 d . . .
O26C O 0.4496(6) 0.6783(4) 1.0542(4) 0.037(4) Uiso 1 d . . .
O206 O 0.3290(6) 0.0791(4) 0.2085(5) 0.047(5) Uiso 1 d . . .
O26D O 0.5350(5) 0.5627(4) 1.2404(4) 0.032(4) Uiso 1 d . . .
O13A O 0.6636(6) 0.2124(4) 0.0196(5) 0.044(4) Uiso 1 d . . .
O20A O 0.5310(6) 0.3059(4) 0.0299(4) 0.038(4) Uiso 1 d . . .
O405 O 0.5759(6) 0.6347(4) 1.3132(5) 0.046(5) Uiso 1 d . . .
O4D O 0.5926(6) 0.5888(4) 1.1945(5) 0.044(4) Uiso 1 d . . .
O17C O 0.5888(6) 0.6740(4) 0.9720(4) 0.043(4) Uiso 1 d . . .
O407 O 0.5811(6) 0.4610(5) 1.1496(5) 0.049(5) Uiso 1 d . . .
O28D O 0.4782(5) 0.5332(4) 1.2886(4) 0.031(4) Uiso 1 d . . .
O7A O 0.6363(6) 0.1486(4) 0.0372(4) 0.045(4) Uiso 1 d . . .
O14B O 0.6028(6) 0.0418(5) 0.2793(5) 0.050(5) Uiso 1 d . . .
O203 O 0.4349(6) -0.0216(5) 0.1399(5) 0.056(5) Uiso 1 d . . .
O7B O 0.5181(5) 0.0052(4) 0.1746(4) 0.034(4) Uiso 1 d . . .
O22A O 0.5237(6) 0.2194(4) -0.0604(4) 0.036(4) Uiso 1 d . . .
O26A O 0.5084(5) 0.1765(4) 0.0309(4) 0.036(4) Uiso 1 d . . .
O11D O 0.4057(6) 0.5762(4) 1.2704(4) 0.040(4) Uiso 1 d . . .
O406 O 0.3219(7) 0.5499(5) 1.2440(6) 0.064(5) Uiso 1 d . . .
O19C O 0.4045(6) 0.7860(4) 1.0485(5) 0.048(5) Uiso 1 d . . .
O211 O 0.5117(6) 0.0670(4) 0.3825(5) 0.050(5) Uiso 1 d . . .
O14A O 0.5096(6) 0.1521(4) -0.0442(4) 0.038(4) Uiso 1 d . . .
O15B O 0.5397(6) 0.0961(4) 0.3175(4) 0.036(4) Uiso 1 d . . .
O104 O 0.4791(6) 0.0876(5) -0.0249(5) 0.051(5) Uiso 1 d . . .
O308 O 0.4150(7) 0.7998(5) 1.1219(5) 0.060(5) Uiso 1 d . . .
O21A O 0.6131(6) 0.2046(4) -0.0709(5) 0.046(5) Uiso 1 d . . .
O8C O 0.4917(5) 0.6247(4) 1.0138(4) 0.032(4) Uiso 1 d . . .
O16D O 0.3913(6) 0.5073(4) 1.2711(5) 0.046(5) Uiso 1 d . . .
O309 O 0.6216(7) 0.7380(5) 0.9557(5) 0.054(5) Uiso 1 d . . .
O27B O 0.5213(5) 0.0175(4) 0.2479(4) 0.034(4) Uiso 1 d . . .
O303 O 0.6659(6) 0.6748(4) 1.0636(5) 0.053(5) Uiso 1 d . . .
O13D O 0.4404(6) 0.4611(4) 1.2136(4) 0.039(4) Uiso 1 d . . .
O15D O 0.5579(6) 0.5636(4) 1.3156(4) 0.039(4) Uiso 1 d . . .
O205 O 0.5635(6) 0.1649(5) 0.3073(5) 0.051(5) Uiso 1 d . . .
O23A O 0.5374(6) 0.2849(4) -0.0381(4) 0.042(4) Uiso 1 d . . .
O20B O 0.3852(6) 0.0780(4) 0.3064(5) 0.049(5) Uiso 1 d . . .
O409 O 0.4611(7) 0.3975(5) 1.2466(5) 0.054(5) Uiso 1 d . . .
O110 O 0.5492(7) 0.1704(5) -0.1111(5) 0.062(5) Uiso 1 d . . .
O111 O 0.4524(6) 0.2662(5) -0.0705(5) 0.051(5) Uiso 1 d . . .
O14D O 0.6092(6) 0.5173(4) 1.2596(4) 0.043(4) Uiso 1 d . . .
O408 O 0.4112(6) 0.6133(5) 1.3346(5) 0.054(5) Uiso 1 d . . .
O20D O 0.4036(6) 0.5405(4) 1.3292(5) 0.043(4) Uiso 1 d . . .
O21D O 0.5384(6) 0.4349(4) 1.2719(5) 0.047(5) Uiso 1 d . . .
O17A O 0.6621(6) 0.1647(4) -0.0285(5) 0.050(5) Uiso 1 d . . .
O107 O 0.6494(7) 0.0945(5) -0.0120(5) 0.063(6) Uiso 1 d . . .
O410 O 0.6280(6) 0.4515(4) 1.2925(4) 0.039(4) Uiso 1 d . . .
O23D O 0.4727(6) 0.4974(4) 1.3462(5) 0.048(5) Uiso 1 d . . .
O22B O 0.5333(6) 0.0270(4) 0.3239(4) 0.036(4) Uiso 1 d . . .
O310 O 0.4537(7) 0.6914(5) 0.9088(5) 0.061(5) Uiso 1 d . . .
O18A O 0.5939(6) 0.1366(4) -0.0567(4) 0.041(4) Uiso 1 d . . .
O307 O 0.5732(7) 0.6014(5) 0.9815(5) 0.061(5) Uiso 1 d . . .
O15A O 0.4491(6) 0.2165(4) -0.0179(4) 0.036(4) Uiso 1 d . . .
O18C O 0.5126(6) 0.6515(4) 0.9507(5) 0.047(5) Uiso 1 d . . .
O208 O 0.3923(7) 0.1498(5) 0.3041(5) 0.057(5) Uiso 1 d . . .
O27C O 0.5133(6) 0.6946(4) 1.0058(4) 0.037(4) Uiso 1 d . . .
O21C O 0.5306(6) 0.7193(5) 0.9423(5) 0.049(5) Uiso 1 d . . .
O9B O 0.6083(6) 0.1098(4) 0.2723(4) 0.044(4) Uiso 1 d . . .
O17D O 0.5200(5) 0.4360(4) 1.2029(4) 0.037(4) Uiso 1 d . . .
O28C O 0.4746(5) 0.7447(4) 1.0419(4) 0.033(4) Uiso 1 d . . .
O207 O 0.6007(8) -0.0317(5) 0.1770(6) 0.072(6) Uiso 1 d . . .
O17B O 0.5256(7) -0.0451(5) 0.2209(5) 0.055(5) Uiso 1 d . . .
O18D O 0.5952(7) 0.4617(5) 1.2238(5) 0.054(5) Uiso 1 d . . .
O403 O 0.4131(7) 0.4678(5) 1.1425(5) 0.060(5) Uiso 1 d . . .
O19A O 0.4589(6) 0.2797(4) 0.0016(5) 0.045(4) Uiso 1 d . . .

loop_
_atom_site_aniso_label
_atom_site_aniso_U_11
_atom_site_aniso_U_22
_atom_site_aniso_U_33
_atom_site_aniso_U_23
_atom_site_aniso_U_13
_atom_site_aniso_U_12
W8C 0.0507(7) 0.0277(5) 0.0393(6) -0.0041(5) 0.0019(5) 0.0038(5)
W4D 0.0326(6) 0.0313(5) 0.0340(6) 0.0011(4) -0.0011(5) 0.0013(4)
W5B 0.0512(7) 0.0345(6) 0.0365(6) -0.0006(5) -0.0013(5) -0.0150(5)
W8A 0.0360(6) 0.0299(5) 0.0429(6) -0.0056(5) -0.0053(5) 0.0060(5)
W11D 0.0493(7) 0.0329(6) 0.0299(6) 0.0004(4) -0.0006(5) -0.0023(5)
W12A 0.0435(7) 0.0320(5) 0.0395(6) 0.0082(5) -0.0086(5) -0.0074(5)
W5A 0.0281(6) 0.0358(6) 0.0382(6) 0.0015(5) -0.0031(5) -0.0012(4)
W12C 0.0533(8) 0.0304(6) 0.0388(6) 0.0043(5) -0.0020(5) -0.0025(5)
W6B 0.0343(6) 0.0311(6) 0.0467(6) 0.0070(5) -0.0015(5) -0.0042(5)
W3C 0.0349(6) 0.0362(6) 0.0474(6) -0.0012(5) -0.0045(5) -0.0023(5)
W5D 0.0434(7) 0.0252(5) 0.0313(5) -0.0017(4) -0.0038(5) -0.0011(4)
W4C 0.0412(7) 0.0335(6) 0.0383(6) -0.0075(5) -0.0099(5) 0.0006(5)
W6C 0.0509(7) 0.0280(5) 0.0326(6) -0.0008(4) -0.0088(5) -0.0066(5)
W10D 0.0421(7) 0.0255(5) 0.0397(6) 0.0011(4) -0.0044(5) 0.0037(5)
W3D 0.0499(7) 0.0329(6) 0.0429(6) -0.0003(5) -0.0125(5) -0.0080(5)
W9D 0.0483(7) 0.0257(5) 0.0471(7) 0.0000(5) -0.0050(6) -0.0036(5)
W7D 0.0482(7) 0.0309(6) 0.0373(6) -0.0082(5) 0.0001(5) 0.0034(5)
W10A 0.0425(7) 0.0469(6) 0.0311(6) -0.0058(5) 0.0030(5) -0.0052(5)
W9C 0.0474(7) 0.0505(7) 0.0377(6) -0.0037(5) 0.0058(5) -0.0041(6)
W4A 0.0450(7) 0.0303(5) 0.0394(6) -0.0046(5) -0.0010(5) -0.0047(5)
W5C 0.0364(6) 0.0335(5) 0.0342(6) 0.0007(4) -0.0047(5) 0.0045(5)
W3B 0.0511(8) 0.0295(6) 0.0499(7) -0.0052(5) -0.0087(6) -0.0050(5)
W3A 0.0297(6) 0.0424(6) 0.0368(6) 0.0047(5) 0.0008(5) 0.0040(5)
W6A 0.0330(6) 0.0298(5) 0.0331(5) -0.0001(4) -0.0038(5) -0.0031(4)
W12B 0.0388(7) 0.0354(6) 0.0460(6) 0.0104(5) 0.0009(5) -0.0065(5)
W12D 0.0449(7) 0.0426(6) 0.0426(6) 0.0052(5) 0.0072(6) -0.0063(5)
W11A 0.0409(7) 0.0314(6) 0.0380(6) 0.0062(4) -0.0093(5) -0.0022(5)
W8B 0.0468(7) 0.0311(6) 0.0438(6) 0.0001(5) 0.0065(5) -0.0001(5)
W10B 0.0429(7) 0.0379(6) 0.0582(7) 0.0081(5) -0.0085(6) -0.0002(5)
W6D 0.0325(6) 0.0417(6) 0.0569(7) 0.0055(5) -0.0023(5) -0.0027(5)
W11C 0.0483(7) 0.0384(6) 0.0393(6) 0.0083(5) -0.0060(5) 0.0061(5)
W9B 0.0503(8) 0.0264(6) 0.0619(8) 0.0033(5) -0.0088(6) -0.0034(5)
W7A 0.0434(7) 0.0406(6) 0.0507(7) -0.0097(5) 0.0032(6) 0.0110(5)
W7C 0.0429(7) 0.0412(6) 0.0485(7) -0.0175(5) 0.0002(6) 0.0056(5)
W8D 0.0469(7) 0.0400(6) 0.0446(7) -0.0057(5) 0.0080(6) 0.0054(5)
W11B 0.0478(7) 0.0382(6) 0.0399(6) 0.0047(5) -0.0008(5) -0.0086(5)
W4B 0.0335(6) 0.0482(7) 0.0495(7) 0.0056(5) -0.0030(5) -0.0055(5)
W9A 0.0350(7) 0.0556(7) 0.0334(6) -0.0004(5) 0.0050(5) -0.0052(5)
W10C 0.0532(8) 0.0531(7) 0.0303(6) -0.0046(5) -0.0045(5) -0.0014(6)
W7B 0.0474(8) 0.0420(7) 0.0615(8) -0.0083(6) -0.0005(6) 0.0069(5)
Ti2B 0.046(3) 0.036(3) 0.031(2) 0.005(2) 0.001(2) -0.012(2)
Ti2C 0.040(3) 0.030(2) 0.039(3) 0.003(2) -0.012(2) -0.001(2)
Ti1D 0.043(3) 0.034(3) 0.045(3) 0.009(2) -0.013(2) -0.006(2)
Ti1C 0.039(3) 0.030(2) 0.035(3) 0.0037(19) -0.012(2) -0.001(2)
Ti2D 0.041(3) 0.026(2) 0.035(3) 0.0050(19) -0.005(2) -0.006(2)
Ti1B 0.042(3) 0.041(3) 0.040(3) 0.007(2) -0.001(2) -0.009(2)
Ti1A 0.035(3) 0.038(3) 0.037(3) 0.005(2) 0.002(2) -0.004(2)
Ti2A 0.039(3) 0.036(3) 0.033(2) 0.003(2) -0.003(2) -0.003(2)

loop_
_atom_type_symbol
_atom_type_description
_atom_type_scat_dispersion_real
_atom_type_scat_dispersion_imag
_atom_type_scat_source
C C 0.0033 0.0016 'International Tables Vol C Tables 4.2.6.8 and 6.1.1.4'
H H 0 0 'International Tables Vol C Tables 4.2.6.8 and 6.1.1.4'
N N 0.0061 0.0033 'International Tables Vol C Tables 4.2.6.8 and 6.1.1.4'
O O 0.0106 0.006 'International Tables Vol C Tables 4.2.6.8 and 6.1.1.4'
Si Si 0.0817 0.0704 'International Tables Vol C Tables 4.2.6.8 and 6.1.1.4'
Ti Ti 0.2776 0.4457 'International Tables Vol C Tables 4.2.6.8 and 6.1.1.4'
W W -0.849 6.8722 'International Tables Vol C Tables 4.2.6.8 and 6.1.1.4'

loop_
_geom_angle_atom_site_label_1
_geom_angle_atom_site_label_2
_geom_angle_atom_site_label_3
_geom_angle
_geom_angle_site_symmetry_1
_geom_angle_site_symmetry_3
_geom_angle_publ_flag
N901 C902 C901 172(4) . . ?
C255 N2B C256 102.8 . . ?
C255 N2B C275 97.1 . . ?
C256 N2B C275 94.1 . . ?
C255 N2B C263 57.3 . . ?
C256 N2B C263 99.8 . . ?
C275 N2B C263 153 . . ?
C263 N20B C271 115.9 . . ?
C263 N20B C259 99.9 . . ?
C271 N20B C259 132.3 . . ?
C263 N20B C284 96.5 . . ?
C271 N20B C284 118.5 . . ?
C259 N20B C284 85.2 . . ?
C263 N20B C255 53.8 . . ?
C271 N20B C255 77.8 . . ?
C259 N20B C255 102.3 . . ?
C284 N20B C255 150 . . ?
C263 N20B C283 112.2 . . ?
C271 N20B C283 94.3 . . ?
C259 N20B C283 100.4 . . ?
C284 N20B C283 24.4 . . ?
C255 N20B C283 155.2 . . ?
C252 C251 C271 42.6 . . ?
C252 C271 N20B 122 . . ?
C252 C271 C251 29.6 . . ?
N20B C271 C251 94.1 . . ?
C252 C271 C263 124.3 . . ?
N20B C271 C263 30.4 . . ?
C251 C271 C263 105.9 . . ?
C252 C271 C255 84.1 . . ?
N20B C271 C255 65.6 . . ?
C251 C271 C255 79 . . ?
C263 C271 C255 44.4 . . ?
C251 C252 C271 107.8 . . ?
C251 C252 C272 125 . . ?
C271 C252 C272 126 . . ?
C251 C252 C253 119 . . ?
C271 C252 C253 112.5 . . ?
C272 C252 C253 32.8 . . ?
C253 C272 C252 81.8 . . ?
C272 C253 C252 65.5 . . ?
N2B C275 C257 85.2 . . ?
N2B C255 C276 111.1 . . ?
N2B C255 C263 80.5 . . ?
C276 C255 C263 147.9 . . ?
N2B C255 N20B 109.3 . . ?
C276 C255 N20B 138.9 . . ?
C263 C255 N20B 36.8 . . ?
N2B C255 C256 40.6 . . ?
C276 C255 C256 85.8 . . ?
C263 C255 C256 85 . . ?
N20B C255 C256 121.8 . . ?
N2B C255 C271 145.8 . . ?
C276 C255 C271 102.5 . . ?
C263 C255 C271 67.2 . . ?
N20B C255 C271 36.7 . . ?
C256 C255 C271 140.1 . . ?
N2B C256 C257 101.4 . . ?
N2B C256 C255 36.7 . . ?
C257 C256 C255 122.3 . . ?
C256 C257 C275 66.4 . . ?
N20B C259 C260 126.3 . . ?
N20B C259 C263 32 . . ?
C260 C259 C263 153.6 . . ?
C259 C260 C261 112 . . ?
C284 C283 N20B 67 . . ?
N20B C263 C255 89.4 . . ?
N20B C263 C264 112.5 . . ?
C255 C263 C264 125.2 . . ?
N20B C263 N2B 121.3 . . ?
C255 C263 N2B 42.2 . . ?
C264 C263 N2B 122 . . ?
N20B C263 C271 33.7 . . ?
C255 C263 C271 68.4 . . ?
C264 C263 C271 102.7 . . ?
N2B C263 C271 109.9 . . ?
N20B C263 C259 48.2 . . ?
C255 C263 C259 95.6 . . ?
C264 C263 C259 136.9 . . ?
N2B C263 C259 96.7 . . ?
C271 C263 C259 78.1 . . ?
C283 C284 N20B 88.6 . . ?
C265 C264 C263 144.4 . . ?
C351 N3B N30B 125.8 . . ?
C351 N3B C355 73 . . ?
N30B N3B C355 129 . . ?
C351 N3B C363 163 . . ?
N30B N3B C363 37.5 . . ?
C355 N3B C363 118.4 . . ?
C351 N3B C359 68.6 . . ?
N30B N3B C359 117.3 . . ?
C355 N3B C359 113.7 . . ?
C363 N3B C359 113.5 . . ?
C363 N30B N3B 91.3 . . ?
C363 N30B C364 37.6 . . ?
N3B N30B C364 128.5 . . ?
C363 N30B C383 51.9 . . ?
N3B N30B C383 124.4 . . ?
C364 N30B C383 39 . . ?
N3B C351 C352 136.5 . . ?
N3B C351 C355 72.3 . . ?
C352 C351 C355 120 . . ?
N3B C351 C359 80 . . ?
C352 C351 C359 117.6 . . ?
C355 C351 C359 118.9 . . ?
N3B C351 C372 165.6 . . ?
C352 C351 C372 49.7 . . ?
C355 C351 C372 93.3 . . ?
C359 C351 C372 109.2 . . ?
C373 C372 C352 63.8 . . ?
C373 C372 C374 29.9 . . ?
C352 C372 C374 93.7 . . ?
C373 C372 C351 96.3 . . ?
C352 C372 C351 36.1 . . ?
C374 C372 C351 124.7 . . ?
C351 C352 C373 134.7 . . ?
C351 C352 C372 94.2 . . ?
C373 C352 C372 48.2 . . ?
C374 C353 C354 103.7 . . ?
C374 C353 C373 33.4 . . ?
C354 C353 C373 126.8 . . ?
C374 C373 C372 104.8 . . ?
C374 C373 C352 172.8 . . ?
C372 C373 C352 68 . . ?
C374 C373 C353 58.2 . . ?
C372 C373 C353 131.3 . . ?
C352 C373 C353 126.5 . . ?
C373 C374 C353 88.4 . . ?
C373 C374 C372 45.3 . . ?
C353 C374 C372 115.7 . . ?
C375 C355 N3B 94.5 . . ?
C375 C355 C351 107.6 . . ?
N3B C355 C351 34.7 . . ?
C355 C375 C356 95.2 . . ?
C357 C356 C375 116.9 . . ?
N30B C363 C364 105.3 . . ?
N30B C363 C383 91.9 . . ?
C364 C363 C383 54.1 . . ?
N30B C363 N3B 51.2 . . ?
C364 C363 N3B 155.6 . . ?
C383 C363 N3B 124.5 . . ?
C364 C383 C384 79.3 . . ?
C364 C383 C363 47.9 . . ?
C384 C383 C363 123.1 . . ?
C364 C383 C365 42.2 . . ?
C384 C383 C365 39.1 . . ?
C363 C383 C365 89.8 . . ?
C364 C383 N30B 66 . . ?
C384 C383 N30B 110.8 . . ?
C363 C383 N30B 36.3 . . ?
C365 C383 N30B 96.9 . . ?
C365 C364 C363 161.4 . . ?
C365 C364 C383 85.3 . . ?
C363 C364 C383 78 . . ?
C365 C364 C384 35.9 . . ?
C363 C364 C384 125.6 . . ?
C383 C364 C384 52.1 . . ?
C365 C364 N30B 130 . . ?
C363 C364 N30B 37.1 . . ?
C383 C364 N30B 75 . . ?
C384 C364 N30B 102 . . ?
C365 C384 C383 84.4 . . ?
C365 C384 C364 38.5 . . ?
C383 C384 C364 48.6 . . ?
C384 C365 C364 105.7 . . ?
C384 C365 C383 56.4 . . ?
C364 C365 C383 52.5 . . ?
C351 C359 N3B 31.4 . . ?
O308 W8C O11C 102.5(8) . . ?
O308 W8C O10C 105.5(8) . . ?
O11C W8C O10C 95.5(7) . . ?
O308 W8C O19C 102.2(8) . . ?
O11C W8C O19C 153.4(7) . . ?
O10C W8C O19C 87.4(7) . . ?
O308 W8C O20C 99.6(8) . . ?
O11C W8C O20C 85.4(7) . . ?
O10C W8C O20C 154.0(7) . . ?
O19C W8C O20C 80.8(7) . . ?
O308 W8C O28C 173.1(8) . . ?
O11C W8C O28C 80.5(6) . . ?
O10C W8C O28C 80.2(6) . . ?
O19C W8C O28C 73.9(6) . . ?
O20C W8C O28C 74.3(6) . . ?
O404 W4D O14D 97.7(8) . . ?
O404 W4D O9D 102.2(8) . . ?
O14D W4D O9D 89.9(7) . . ?
O404 W4D O4D 98.4(8) . . ?
O14D W4D O4D 163.6(8) . . ?
O9D W4D O4D 90.1(7) . . ?
O404 W4D O8D 100.6(8) . . ?
O14D W4D O8D 88.0(7) . . ?
O9D W4D O8D 157.2(7) . . ?
O4D W4D O8D 85.7(7) . . ?
O404 W4D O26D 174.5(7) . . ?
O14D W4D O26D 87.6(7) . . ?
O9D W4D O26D 76.5(6) . . ?
O4D W4D O26D 76.4(6) . . ?
O8D W4D O26D 80.8(6) . . ?
O404 W4D Ti2D 129.0(6) . . ?
O14D W4D Ti2D 133.3(5) . . ?
O9D W4D Ti2D 79.5(5) . . ?
O4D W4D Ti2D 31.0(5) . . ?
O8D W4D Ti2D 85.5(5) . . ?
O26D W4D Ti2D 45.7(4) . . ?
O205 W5B O9B 103.8(8) . . ?
O205 W5B O5B 99.0(8) . . ?
O9B W5B O5B 87.3(7) . . ?
O205 W5B O15B 100.9(8) . . ?
O9B W5B O15B 89.6(7) . . ?
O5B W5B O15B 160.0(7) . . ?
O205 W5B O10B 102.0(8) . . ?
O9B W5B O10B 154.1(7) . . ?
O5B W5B O10B 87.0(7) . . ?
O15B W5B O10B 87.2(7) . . ?
O205 W5B O26B 173.4(7) . . ?
O9B W5B O26B 73.3(6) . . ?
O5B W5B O26B 75.1(6) . . ?
O15B W5B O26B 85.1(6) . . ?
O10B W5B O26B 80.8(6) . . ?
O205 W5B Ti2B 127.4(6) . . ?
O9B W5B Ti2B 76.6(5) . . ?
O5B W5B Ti2B 28.9(5) . . ?
O15B W5B Ti2B 131.6(5) . . ?
O10B W5B Ti2B 86.5(5) . . ?
O26B W5B Ti2B 46.5(4) . . ?
O108 W8A O11A 103.2(7) . . ?
O108 W8A O10A 101.7(7) . . ?
O11A W8A O10A 97.8(7) . . ?
O108 W8A O20A 103.0(7) . . ?
O11A W8A O20A 85.9(7) . . ?
O10A W8A O20A 153.4(7) . . ?
O108 W8A O19A 100.2(8) . . ?
O11A W8A O19A 155.4(7) . . ?
O10A W8A O19A 84.7(7) . . ?
O20A W8A O19A 81.5(7) . . ?
O108 W8A O28A 174.4(7) . . ?
O11A W8A O28A 80.8(6) . . ?
O10A W8A O28A 81.6(6) . . ?
O20A W8A O28A 73.0(6) . . ?
O19A W8A O28A 75.3(6) . . ?
O411 W11D O19D 100.0(8) . . ?
O411 W11D O23D 103.4(9) . . ?
O19D W11D O23D 88.8(7) . . ?
O411 W11D O15D 103.0(8) . . ?
O19D W11D O15D 84.6(7) . . ?
O23D W11D O15D 153.5(7) . . ?
O411 W11D O22D 102.2(8) . . ?
O19D W11D O22D 157.8(7) . . ?
O23D W11D O22D 88.0(7) . . ?
O15D W11D O22D 88.5(7) . . ?
O411 W11D O28D 174.8(8) . . ?
O19D W11D O28D 76.5(6) . . ?
O23D W11D O28D 73.0(6) . . ?
O15D W11D O28D 80.5(6) . . ?
O22D W11D O28D 81.6(6) . . ?
O112 W12A O16A 105.4(8) . . ?
O112 W12A O20A 102.0(8) . . ?
O16A W12A O20A 84.6(7) . . ?
O112 W12A O23A 100.5(8) . . ?
O16A W12A O23A 154.1(7) . . ?
O20A W12A O23A 89.6(7) . . ?
O112 W12A O24A 98.7(8) . . ?
O16A W12A O24A 90.2(7) . . ?
O20A W12A O24A 159.3(7) . . ?
O23A W12A O24A 86.4(7) . . ?
O112 W12A O28A 173.1(7) . . ?
O16A W12A O28A 80.9(6) . . ?
O20A W12A O28A 75.5(6) . . ?
O23A W12A O28A 73.2(6) . . ?
O24A W12A O28A 83.8(6) . . ?
O105 W5A O5A 101.5(8) . . ?
O105 W5A O10A 103.5(7) . . ?
O5A W5A O10A 89.6(7) . . ?
O105 W5A O15A 96.7(7) . . ?
O5A W5A O15A 161.8(7) . . ?
O10A W5A O15A 85.6(6) . . ?
O105 W5A O9A 99.5(7) . . ?
O5A W5A O9A 91.4(7) . . ?
O10A W5A O9A 156.3(6) . . ?
O15A W5A O9A 86.1(6) . . ?
O105 W5A O26A 173.5(7) . . ?
O5A W5A O26A 76.0(6) . . ?
O10A W5A O26A 82.6(6) . . ?
O15A W5A O26A 85.9(6) . . ?
O9A W5A O26A 74.7(6) . . ?
O105 W5A Ti2A 128.8(6) . . ?
O5A W5A Ti2A 28.6(5) . . ?
O10A W5A Ti2A 90.4(5) . . ?
O15A W5A Ti2A 133.7(5) . . ?
O9A W5A Ti2A 79.4(4) . . ?
O26A W5A Ti2A 47.9(4) . . ?
O312 W12C O16C 105.7(8) . . ?
O312 W12C O20C 100.4(8) . . ?
O16C W12C O20C 85.7(7) . . ?
O312 W12C O24C 98.9(8) . . ?
O16C W12C O24C 88.7(8) . . ?
O20C W12C O24C 160.6(7) . . ?
O312 W12C O23C 98.6(8) . . ?
O16C W12C O23C 155.7(7) . . ?
O20C W12C O23C 89.9(7) . . ?
O24C W12C O23C 87.6(8) . . ?
O312 W12C O28C 171.1(7) . . ?
O16C W12C O28C 82.3(6) . . ?
O20C W12C O28C 76.0(6) . . ?
O24C W12C O28C 84.9(7) . . ?
O23C W12C O28C 73.5(6) . . ?
O206 W6B O6B 96.4(8) . . ?
O206 W6B O16B 100.5(8) . . ?
O6B W6B O16B 162.7(7) . . ?
O206 W6B O11B 103.7(7) . . ?
O6B W6B O11B 87.6(7) . . ?
O16B W6B O11B 91.6(7) . . ?
O206 W6B O12B 100.1(7) . . ?
O6B W6B O12B 87.1(7) . . ?
O16B W6B O12B 86.7(7) . . ?
O11B W6B O12B 156.0(7) . . ?
O206 W6B O25B 172.0(7) . . ?
O6B W6B O25B 77.4(6) . . ?
O16B W6B O25B 85.4(6) . . ?
O11B W6B O25B 81.3(6) . . ?
O12B W6B O25B 74.7(6) . . ?
O206 W6B Ti1B 126.9(6) . . ?
O6B W6B Ti1B 31.0(5) . . ?
O16B W6B Ti1B 131.7(5) . . ?
O11B W6B Ti1B 86.2(5) . . ?
O12B W6B Ti1B 77.3(5) . . ?
O25B W6B Ti1B 46.6(4) . . ?
O303 W3C O3C 101.8(8) . . ?
O303 W3C O12C 100.9(8) . . ?
O3C W3C O12C 90.4(7) . . ?
O303 W3C O13C 97.2(8) . . ?
O3C W3C O13C 160.9(7) . . ?
O12C W3C O13C 87.8(7) . . ?
O303 W3C O7C 102.4(7) . . ?
O3C W3C O7C 88.8(7) . . ?
O12C W3C O7C 156.4(7) . . ?
O13C W3C O7C 85.3(6) . . ?
O303 W3C O25C 175.8(7) . . ?
O3C W3C O25C 76.5(6) . . ?
O12C W3C O25C 75.3(6) . . ?
O13C W3C O25C 84.6(6) . . ?
O7C W3C O25C 81.6(6) . . ?
O303 W3C Ti1C 130.9(6) . . ?
O3C W3C Ti1C 29.8(5) . . ?
O12C W3C Ti1C 79.4(5) . . ?
O13C W3C Ti1C 131.6(5) . . ?
O7C W3C Ti1C 88.4(5) . . ?
O25C W3C Ti1C 47.0(4) . . ?
O405 W5D O5D 98.1(8) . . ?
O405 W5D O15D 102.1(8) . . ?
O5D W5D O15D 159.6(7) . . ?
O405 W5D O24 104.5(7) . . ?
O5D W5D O24 88.8(7) . . ?
O15D W5D O24 88.1(7) . . ?
O405 W5D O9D 101.6(7) . . ?
O5D W5D O9D 87.4(7) . . ?
O15D W5D O9D 86.5(7) . . ?
O24 W5D O9D 153.9(6) . . ?
O405 W5D O26D 170.8(7) . . ?
O5D W5D O26D 74.8(6) . . ?
O15D W5D O26D 84.8(6) . . ?
O24 W5D O26D 81.6(6) . . ?
O9D W5D O26D 72.5(6) . . ?
O405 W5D Ti2D 127.4(6) . . ?
O5D W5D Ti2D 29.8(5) . . ?
O15D W5D Ti2D 129.9(5) . . ?
O24 W5D Ti2D 86.5(5) . . ?
O9D W5D Ti2D 77.5(4) . . ?
O26D W5D Ti2D 45.1(4) . . ?
O304 W4C O4C 99.9(8) . . ?
O304 W4C O9C 100.9(8) . . ?
O4C W4C O9C 91.0(7) . . ?
O304 W4C O14C 97.0(7) . . ?
O4C W4C O14C 162.9(7) . . ?
O9C W4C O14C 87.4(7) . . ?
O304 W4C O8C 102.1(7) . . ?
O4C W4C O8C 89.4(7) . . ?
O9C W4C O8C 156.6(6) . . ?
O14C W4C O8C 85.4(6) . . ?
O304 W4C O26C 174.3(7) . . ?
O4C W4C O26C 77.7(6) . . ?
O9C W4C O26C 74.0(6) . . ?
O14C W4C O26C 85.5(6) . . ?
O8C W4C O26C 83.2(6) . . ?
O304 W4C Ti2C 128.9(6) . . ?
O4C W4C Ti2C 29.8(5) . . ?
O9C W4C Ti2C 79.4(5) . . ?
O14C W4C Ti2C 133.7(5) . . ?
O8C W4C Ti2C 89.5(4) . . ?
O26C W4C Ti2C 48.2(4) . . ?
O306 W6C O6C 102.0(8) . . ?
O306 W6C O12C 103.9(8) . . ?
O6C W6C O12C 89.1(7) . . ?
O306 W6C O11C 102.6(8) . . ?
O6C W6C O11C 88.9(7) . . ?
O12C W6C O11C 153.2(7) . . ?
O306 W6C O16C 99.2(8) . . ?
O6C W6C O16C 158.8(7) . . ?
O12C W6C O16C 86.0(7) . . ?
O11C W6C O16C 86.3(7) . . ?
O306 W6C O25C 176.6(7) . . ?
O6C W6C O25C 76.3(6) . . ?
O12C W6C O25C 73.2(6) . . ?
O11C W6C O25C 80.4(6) . . ?
O16C W6C O25C 82.6(6) . . ?
O306 W6C Ti1C 131.5(6) . . ?
O6C W6C Ti1C 29.9(5) . . ?
O12C W6C Ti1C 78.1(5) . . ?
O11C W6C Ti1C 87.0(5) . . ?
O16C W6C Ti1C 129.0(5) . . ?
O25C W6C Ti1C 46.5(4) . . ?
O410 W10D O22D 103.6(7) . . ?
O410 W10D O21D 100.8(8) . . ?
O22D W10D O21D 93.6(7) . . ?
O410 W10D O18D 97.9(8) . . ?
O22D W10D O18D 158.0(7) . . ?
O21D W10D O18D 86.5(8) . . ?
O410 W10D O14D 101.7(7) . . ?
O22D W10D O14D 90.4(7) . . ?
O21D W10D O14D 155.5(7) . . ?
O18D W10D O14D 80.9(7) . . ?
O410 W10D O27D 170.3(6) . . ?
O22D W10D O27D 85.2(6) . . ?
O21D W10D O27D 74.4(6) . . ?
O18D W10D O27D 73.6(7) . . ?
O14D W10D O27D 81.9(6) . . ?
O403 W3D O12D 104.1(9) . . ?
O403 W3D O3D 95.7(8) . . ?
O12D W3D O3D 89.1(7) . . ?
O403 W3D O13D 99.2(8) . . ?
O12D W3D O13D 87.1(7) . . ?
O3D W3D O13D 165.1(7) . . ?
O403 W3D O7D 100.8(8) . . ?
O12D W3D O7D 155.0(7) . . ?
O3D W3D O7D 90.5(7) . . ?
O13D W3D O7D 86.9(7) . . ?
O403 W3D O25D 173.6(7) . . ?
O12D W3D O25D 73.8(7) . . ?
O3D W3D O25D 78.3(6) . . ?
O13D W3D O25D 86.8(6) . . ?
O7D W3D O25D 81.7(6) . . ?
O403 W3D Ti1D 127.3(6) . . ?
O12D W3D Ti1D 78.7(5) . . ?
O3D W3D Ti1D 31.8(5) . . ?
O13D W3D Ti1D 133.3(5) . . ?
O7D W3D Ti1D 87.9(5) . . ?
O25D W3D Ti1D 46.5(4) . . ?
O409 W9D O24D 102.3(8) . . ?
O409 W9D O13D 101.3(8) . . ?
O24D W9D O13D 90.7(7) . . ?
O409 W9D O21D 101.4(8) . . ?
O24D W9D O21D 92.2(8) . . ?
O13D W9D O21D 155.9(7) . . ?
O409 W9D O17D 98.5(8) . . ?
O24D W9D O17D 159.0(7) . . ?
O13D W9D O17D 83.0(7) . . ?
O21D W9D O17D 85.8(7) . . ?
O409 W9D O27D 171.8(7) . . ?
O24D W9D O27D 84.7(6) . . ?
O13D W9D O27D 82.6(6) . . ?
O21D W9D O27D 73.8(6) . . ?
O17D W9D O27D 74.7(6) . . ?
O407 W7D O8D 100.2(8) . . ?
O407 W7D O18D 101.7(8) . . ?
O8D W7D O18D 87.7(8) . . ?
O407 W7D O7D 101.5(8) . . ?
O8D W7D O7D 93.7(7) . . ?
O18D W7D O7D 156.1(8) . . ?
O407 W7D O17D 101.3(7) . . ?
O8D W7D O17D 158.1(7) . . ?
O18D W7D O17D 83.7(7) . . ?
O7D W7D O17D 86.4(7) . . ?
O407 W7D O27D 176.8(7) . . ?
O8D W7D O27D 82.0(6) . . ?
O18D W7D O27D 75.9(7) . . ?
O7D W7D O27D 80.7(6) . . ?
O17D W7D O27D 76.4(6) . . ?
O110 W10A O22A 101.3(8) . . ?
O110 W10A O14A 104.3(8) . . ?
O22A W10A O14A 90.1(7) . . ?
O110 W10A O21A 97.7(9) . . ?
O22A W10A O21A 89.5(7) . . ?
O14A W10A O21A 157.7(7) . . ?
O110 W10A O18A 97.7(8) . . ?
O22A W10A O18A 160.9(7) . . ?
O14A W10A O18A 83.7(7) . . ?
O21A W10A O18A 89.4(7) . . ?
O110 W10A O27A 169.5(8) . . ?
O22A W10A O27A 84.6(6) . . ?
O14A W10A O27A 84.3(6) . . ?
O21A W10A O27A 73.5(6) . . ?
O18A W10A O27A 76.8(6) . . ?
O309 W9C O13C 103.4(8) . . ?
O309 W9C O17C 98.0(8) . . ?
O13C W9C O17C 85.7(7) . . ?
O309 W9C O24C 100.4(8) . . ?
O13C W9C O24C 90.7(8) . . ?
O17C W9C O24C 161.5(8) . . ?
O309 W9C O21C 99.2(8) . . ?
O13C W9C O21C 157.1(7) . . ?
O17C W9C O21C 87.2(7) . . ?
O24C W9C O21C 89.2(8) . . ?
O309 W9C O27C 170.6(7) . . ?
O13C W9C O27C 83.8(6) . . ?
O17C W9C O27C 76.4(6) . . ?
O24C W9C O27C 85.3(7) . . ?
O21C W9C O27C 73.3(7) . . ?
O104 W4A O4A 99.4(8) . . ?
O104 W4A O9A 100.1(8) . . ?
O4A W4A O9A 92.1(7) . . ?
O104 W4A O14A 96.4(8) . . ?
O4A W4A O14A 164.3(7) . . ?
O9A W4A O14A 85.8(7) . . ?
O104 W4A O8A 101.7(8) . . ?
O4A W4A O8A 90.9(7) . . ?
O9A W4A O8A 157.1(7) . . ?
O14A W4A O8A 85.2(7) . . ?
O104 W4A O26A 175.1(7) . . ?
O4A W4A O26A 78.2(6) . . ?
O9A W4A O26A 75.8(6) . . ?
O14A W4A O26A 86.1(6) . . ?
O8A W4A O26A 82.6(6) . . ?
O104 W4A Ti2A 129.5(6) . . ?
O4A W4A Ti2A 30.9(5) . . ?
O9A W4A Ti2A 80.6(5) . . ?
O14A W4A Ti2A 133.7(5) . . ?
O8A W4A Ti2A 90.6(5) . . ?
O26A W4A Ti2A 47.7(4) . . ?
O305 W5C O5C 103.0(8) . . ?
O305 W5C O10C 104.6(7) . . ?
O5C W5C O10C 90.1(7) . . ?
O305 W5C O15C 97.1(8) . . ?
O5C W5C O15C 159.8(7) . . ?
O10C W5C O15C 86.9(7) . . ?
O305 W5C O9C 101.6(7) . . ?
O5C W5C O9C 88.8(6) . . ?
O10C W5C O9C 153.4(7) . . ?
O15C W5C O9C 85.0(7) . . ?
O305 W5C O26C 173.9(7) . . ?
O5C W5C O26C 77.0(6) . . ?
O10C W5C O26C 81.5(6) . . ?
O15C W5C O26C 82.8(6) . . ?
O9C W5C O26C 72.3(6) . . ?
O305 W5C Ti2C 131.2(6) . . ?
O5C W5C Ti2C 28.8(5) . . ?
O10C W5C Ti2C 87.8(5) . . ?
O15C W5C Ti2C 131.0(5) . . ?
O9C W5C Ti2C 78.6(5) . . ?
O26C W5C Ti2C 48.2(4) . . ?
O203 W3B O3B 96.3(8) . . ?
O203 W3B O12B 98.8(8) . . ?
O3B W3B O12B 86.9(7) . . ?
O203 W3B O13B 101.1(8) . . ?
O3B W3B O13B 162.6(7) . . ?
O12B W3B O13B 91.5(7) . . ?
O203 W3B O7B 102.5(8) . . ?
O3B W3B O7B 86.8(7) . . ?
O12B W3B O7B 158.3(6) . . ?
O13B W3B O7B 88.5(7) . . ?
O203 W3B O25B 170.4(7) . . ?
O3B W3B O25B 76.4(6) . . ?
O12B W3B O25B 74.9(6) . . ?
O13B W3B O25B 86.4(6) . . ?
O7B W3B O25B 83.5(6) . . ?
O203 W3B Ti1B 125.5(6) . . ?
O3B W3B Ti1B 29.8(5) . . ?
O12B W3B Ti1B 78.0(5) . . ?
O13B W3B Ti1B 133.1(5) . . ?
O7B W3B Ti1B 86.2(4) . . ?
O25B W3B Ti1B 46.7(4) . . ?
O103 W3A O3A 99.8(8) . . ?
O103 W3A O12A 99.0(7) . . ?
O3A W3A O12A 90.1(6) . . ?
O103 W3A O7A 103.4(8) . . ?
O3A W3A O7A 91.2(7) . . ?
O12A W3A O7A 157.0(7) . . ?
O103 W3A O13A 98.5(8) . . ?
O3A W3A O13A 161.7(7) . . ?
O12A W3A O13A 86.9(7) . . ?
O7A W3A O13A 84.7(7) . . ?
O103 W3A O25A 174.7(7) . . ?
O3A W3A O25A 78.8(6) . . ?
O12A W3A O25A 76.0(6) . . ?
O7A W3A O25A 81.7(6) . . ?
O13A W3A O25A 83.0(6) . . ?
O103 W3A Ti1A 129.5(6) . . ?
O3A W3A Ti1A 30.4(5) . . ?
O12A W3A Ti1A 80.3(5) . . ?
O7A W3A Ti1A 89.4(5) . . ?
O13A W3A Ti1A 131.5(5) . . ?
O25A W3A Ti1A 48.6(4) . . ?
O106 W6A O6A 100.6(7) . . ?
O106 W6A O16A 99.7(7) . . ?
O6A W6A O16A 159.5(6) . . ?
O106 W6A O12A 103.2(7) . . ?
O6A W6A O12A 90.7(6) . . ?
O16A W6A O12A 88.1(6) . . ?
O106 W6A O11A 101.6(7) . . ?
O6A W6A O11A 88.3(6) . . ?
O16A W6A O11A 84.2(6) . . ?
O12A W6A O11A 154.9(6) . . ?
O106 W6A O25A 175.4(7) . . ?
O6A W6A O25A 77.6(6) . . ?
O16A W6A O25A 82.5(6) . . ?
O12A W6A O25A 72.7(6) . . ?
O11A W6A O25A 82.6(6) . . ?
O106 W6A Ti1A 129.5(5) . . ?
O6A W6A Ti1A 29.5(5) . . ?
O16A W6A Ti1A 130.8(4) . . ?
O12A W6A Ti1A 79.1(4) . . ?
O11A W6A Ti1A 87.9(4) . . ?
O25A W6A Ti1A 48.3(4) . . ?
O212 W12B O24B 100.4(8) . . ?
O212 W12B O20B 99.9(8) . . ?
O24B W12B O20B 159.4(7) . . ?
O212 W12B O23B 102.9(7) . . ?
O24B W12B O23B 89.6(7) . . ?
O20B W12B O23B 89.0(7) . . ?
O212 W12B O16B 101.7(8) . . ?
O24B W12B O16B 89.7(7) . . ?
O20B W12B O16B 83.0(7) . . ?
O23B W12B O16B 155.1(7) . . ?
O212 W12B O28B 174.4(7) . . ?
O24B W12B O28B 83.5(6) . . ?
O20B W12B O28B 76.5(7) . . ?
O23B W12B O28B 73.0(6) . . ?
O16B W12B O28B 82.2(6) . . ?
O412 W12D O23D 102.7(8) . . ?
O412 W12D O16D 103.7(8) . . ?
O23D W12D O16D 153.3(7) . . ?
O412 W12D O20D 99.8(8) . . ?
O23D W12D O20D 89.2(7) . . ?
O16D W12D O20D 82.8(7) . . ?
O412 W12D O24D 101.3(8) . . ?
O23D W12D O24D 93.8(7) . . ?
O16D W12D O24D 84.6(7) . . ?
O20D W12D O24D 157.5(7) . . ?
O412 W12D O28D 173.2(7) . . ?
O23D W12D O28D 72.7(7) . . ?
O16D W12D O28D 80.7(6) . . ?
O20D W12D O28D 75.5(6) . . ?
O24D W12D O28D 84.1(6) . . ?
O111 W11A O15A 99.5(8) . . ?
O111 W11A O19A 98.5(8) . . ?
O15A W11A O19A 84.6(7) . . ?
O111 W11A O22A 99.7(8) . . ?
O15A W11A O22A 90.5(7) . . ?
O19A W11A O22A 161.7(7) . . ?
O111 W11A O23A 102.3(8) . . ?
O15A W11A O23A 158.1(7) . . ?
O19A W11A O23A 90.1(7) . . ?
O22A W11A O23A 88.0(7) . . ?
O111 W11A O28A 173.3(7) . . ?
O15A W11A O28A 85.0(6) . . ?
O19A W11A O28A 77.0(6) . . ?
O22A W11A O28A 85.1(6) . . ?
O23A W11A O28A 73.2(6) . . ?
O208 W8B O19B 102.6(8) . . ?
O208 W8B O20B 98.0(8) . . ?
O19B W8B O20B 84.1(7) . . ?
O208 W8B O10B 105.6(8) . . ?
O19B W8B O10B 88.0(7) . . ?
O20B W8B O10B 156.2(7) . . ?
O208 W8B O11B 101.2(8) . . ?
O19B W8B O11B 155.7(7) . . ?
O20B W8B O11B 88.1(7) . . ?
O10B W8B O11B 90.1(7) . . ?
O208 W8B O28B 173.6(7) . . ?
O19B W8B O28B 75.9(6) . . ?
O20B W8B O28B 75.7(7) . . ?
O10B W8B O28B 80.6(6) . . ?
O11B W8B O28B 79.9(6) . . ?
O210 W10B O21B 101.2(8) . . ?
O210 W10B O22B 101.2(8) . . ?
O21B W10B O22B 89.8(7) . . ?
O210 W10B O18B 100.5(8) . . ?
O21B W10B O18B 86.7(7) . . ?
O22B W10B O18B 158.3(7) . . ?
O210 W10B O14B 103.5(8) . . ?
O21B W10B O14B 155.0(7) . . ?
O22B W10B O14B 89.1(7) . . ?
O18B W10B O14B 85.2(7) . . ?
O210 W10B O27B 172.7(7) . . ?
O21B W10B O27B 74.0(6) . . ?
O22B W10B O27B 84.5(6) . . ?
O18B W10B O27B 73.9(6) . . ?
O14B W10B O27B 80.9(7) . . ?
O406 W6D O16D 103.1(9) . . ?
O406 W6D O12D 103.1(9) . . ?
O16D W6D O12D 87.6(7) . . ?
O406 W6D O6D 97.1(8) . . ?
O16D W6D O6D 159.7(7) . . ?
O12D W6D O6D 89.3(7) . . ?
O406 W6D O11D 102.6(9) . . ?
O16D W6D O11D 87.4(7) . . ?
O12D W6D O11D 154.3(7) . . ?
O6D W6D O11D 86.7(7) . . ?
O406 W6D O25D 171.6(8) . . ?
O16D W6D O25D 84.6(6) . . ?
O12D W6D O25D 73.6(7) . . ?
O6D W6D O25D 75.3(6) . . ?
O11D W6D O25D 80.9(6) . . ?
O406 W6D Ti1D 125.6(7) . . ?
O16D W6D Ti1D 131.1(5) . . ?
O12D W6D Ti1D 78.2(5) . . ?
O6D W6D Ti1D 29.0(5) . . ?
O11D W6D Ti1D 86.3(5) . . ?
O25D W6D Ti1D 46.6(4) . . ?
O311 W11C O19C 101.7(8) . . ?
O311 W11C O22C 99.7(7) . . ?
O19C W11C O22C 158.6(7) . . ?
O311 W11C O15C 105.4(8) . . ?
O19C W11C O15C 86.7(7) . . ?
O22C W11C O15C 88.0(7) . . ?
O311 W11C O23C 98.8(8) . . ?
O19C W11C O23C 88.7(7) . . ?
O22C W11C O23C 87.7(7) . . ?
O15C W11C O23C 155.9(7) . . ?
O311 W11C O28C 171.7(7) . . ?
O19C W11C O28C 75.9(7) . . ?
O22C W11C O28C 82.9(6) . . ?
O15C W11C O28C 82.5(6) . . ?
O23C W11C O28C 73.4(6) . . ?
O209 W9B O24B 104.1(8) . . ?
O209 W9B O13B 102.4(8) . . ?
O24B W9B O13B 87.4(7) . . ?
O209 W9B O17B 98.6(8) . . ?
O24B W9B O17B 156.9(7) . . ?
O13B W9B O17B 83.6(7) . . ?
O209 W9B O21B 103.4(8) . . ?
O24B W9B O21B 90.1(7) . . ?
O13B W9B O21B 153.9(7) . . ?
O17B W9B O21B 88.8(8) . . ?
O209 W9B O27B 171.2(7) . . ?
O24B W9B O27B 84.0(6) . . ?
O13B W9B O27B 81.3(6) . . ?
O17B W9B O27B 73.7(7) . . ?
O21B W9B O27B 72.7(6) . . ?
O107 W7A O8A 104.0(8) . . ?
O107 W7A O7A 101.9(8) . . ?
O8A W7A O7A 97.9(8) . . ?
O107 W7A O17A 100.1(8) . . ?
O8A W7A O17A 153.0(7) . . ?
O7A W7A O17A 88.8(8) . . ?
O107 W7A O18A 100.0(8) . . ?
O8A W7A O18A 83.4(7) . . ?
O7A W7A O18A 157.0(7) . . ?
O17A W7A O18A 80.5(7) . . ?
O107 W7A O27A 173.4(8) . . ?
O8A W7A O27A 81.2(6) . . ?
O7A W7A O27A 81.2(6) . . ?
O17A W7A O27A 74.0(7) . . ?
O18A W7A O27A 76.3(6) . . ?
O307 W7C O7C 100.8(8) . . ?
O307 W7C O8C 101.9(8) . . ?
O7C W7C O8C 98.3(7) . . ?
O307 W7C O17C 100.6(8) . . ?
O7C W7C O17C 87.4(7) . . ?
O8C W7C O17C 155.3(7) . . ?
O307 W7C O18C 100.3(8) . . ?
O7C W7C O18C 156.8(7) . . ?
O8C W7C O18C 86.6(7) . . ?
O17C W7C O18C 79.4(7) . . ?
O307 W7C O27C 174.0(8) . . ?
O7C W7C O27C 83.6(6) . . ?
O8C W7C O27C 81.2(6) . . ?
O17C W7C O27C 75.5(6) . . ?
O18C W7C O27C 74.7(6) . . ?
O408 W8D O11D 102.6(8) . . ?
O408 W8D O24 100.8(8) . . ?
O11D W8D O24 94.2(7) . . ?
O408 W8D O20D 102.6(8) . . ?
O11D W8D O20D 86.1(7) . . ?
O24 W8D O20D 156.0(7) . . ?
O408 W8D O19D 101.9(8) . . ?
O11D W8D O19D 155.2(7) . . ?
O24 W8D O19D 85.1(7) . . ?
O20D W8D O19D 84.8(7) . . ?
O408 W8D O28D 176.2(7) . . ?
O11D W8D O28D 81.1(6) . . ?
O24 W8D O28D 79.4(6) . . ?
O20D W8D O28D 76.9(6) . . ?
O19D W8D O28D 74.3(6) . . ?
O211 W11B O23B 101.6(8) . . ?
O211 W11B O22B 101.4(8) . . ?
O23B W11B O22B 89.4(7) . . ?
O211 W11B O15B 103.8(8) . . ?
O23B W11B O15B 154.4(7) . . ?
O22B W11B O15B 89.3(7) . . ?
O211 W11B O19B 101.0(8) . . ?
O23B W11B O19B 87.3(7) . . ?
O22B W11B O19B 157.6(7) . . ?
O15B W11B O19B 84.2(7) . . ?
O211 W11B O28B 173.3(8) . . ?
O23B W11B O28B 73.0(6) . . ?
O22B W11B O28B 82.7(6) . . ?
O15B W11B O28B 81.4(6) . . ?
O19B W11B O28B 75.2(6) . . ?
O204 W4B O9B 103.2(8) . . ?
O204 W4B O14B 99.0(8) . . ?
O9B W4B O14B 88.0(7) . . ?
O204 W4B O4B 99.8(8) . . ?
O9B W4B O4B 88.6(7) . . ?
O14B W4B O4B 161.2(8) . . ?
O204 W4B O8B 100.2(8) . . ?
O9B W4B O8B 156.6(7) . . ?
O14B W4B O8B 88.4(7) . . ?
O4B W4B O8B 87.4(7) . . ?
O204 W4B O26B 174.9(7) . . ?
O9B W4B O26B 74.5(6) . . ?
O14B W4B O26B 85.6(7) . . ?
O4B W4B O26B 75.6(7) . . ?
O8B W4B O26B 82.1(7) . . ?
O204 W4B Ti2B 128.2(6) . . ?
O9B W4B Ti2B 77.3(5) . . ?
O14B W4B Ti2B 132.5(6) . . ?
O4B W4B Ti2B 29.0(5) . . ?
O8B W4B Ti2B 88.3(5) . . ?
O26B W4B Ti2B 47.0(4) . . ?
O109 W9A O13A 106.7(8) . . ?
O109 W9A O24A 99.7(8) . . ?
O13A W9A O24A 91.7(7) . . ?
O109 W9A O17A 99.3(8) . . ?
O13A W9A O17A 86.9(7) . . ?
O24A W9A O17A 160.6(8) . . ?
O109 W9A O21A 96.1(8) . . ?
O13A W9A O21A 156.9(7) . . ?
O24A W9A O21A 88.1(7) . . ?
O17A W9A O21A 85.6(7) . . ?
O109 W9A O27A 168.6(8) . . ?
O13A W9A O27A 83.2(7) . . ?
O24A W9A O27A 85.6(6) . . ?
O17A W9A O27A 75.0(7) . . ?
O21A W9A O27A 73.8(6) . . ?
O310 W10C O22C 101.6(8) . . ?
O310 W10C O14C 103.5(8) . . ?
O22C W10C O14C 90.7(7) . . ?
O310 W10C O18C 97.3(8) . . ?
O22C W10C O18C 161.0(7) . . ?
O14C W10C O18C 85.3(7) . . ?
O310 W10C O21C 96.6(8) . . ?
O22C W10C O21C 90.0(7) . . ?
O14C W10C O21C 159.3(7) . . ?
O18C W10C O21C 87.4(7) . . ?
O310 W10C O27C 171.4(8) . . ?
O22C W10C O27C 83.4(6) . . ?
O14C W10C O27C 83.3(6) . . ?
O18C W10C O27C 77.7(7) . . ?
O21C W10C O27C 76.2(7) . . ?
O207 W7B O8B 101.5(9) . . ?
O207 W7B O7B 100.4(9) . . ?
O8B W7B O7B 96.8(7) . . ?
O207 W7B O17B 99.4(9) . . ?
O8B W7B O17B 158.1(8) . . ?
O7B W7B O17B 85.9(7) . . ?
O207 W7B O18B 100.3(9) . . ?
O8B W7B O18B 87.6(7) . . ?
O7B W7B O18B 157.5(7) . . ?
O17B W7B O18B 82.1(8) . . ?
O207 W7B O27B 174.7(8) . . ?
O8B W7B O27B 82.0(7) . . ?
O7B W7B O27B 83.0(6) . . ?
O17B W7B O27B 76.7(7) . . ?
O18B W7B O27B 75.8(6) . . ?
O101 Ti2B O4B 100.8(8) . . ?
O101 Ti2B O5B 102.0(7) . . ?
O4B Ti2B O5B 96.0(8) . . ?
O101 Ti2B O2B 100.4(7) . . ?
O4B Ti2B O2B 155.5(7) . . ?
O5B Ti2B O2B 91.4(7) . . ?
O101 Ti2B O1B 98.0(7) . . ?
O4B Ti2B O1B 89.2(8) . . ?
O5B Ti2B O1B 157.9(7) . . ?
O2B Ti2B O1B 75.8(7) . . ?
O101 Ti2B O26B 176.3(7) . . ?
O4B Ti2B O26B 76.1(7) . . ?
O5B Ti2B O26B 76.3(6) . . ?
O2B Ti2B O26B 83.0(6) . . ?
O1B Ti2B O26B 84.2(6) . . ?
O101 Ti2B Ti1B 100.2(5) . . ?
O4B Ti2B Ti1B 124.9(6) . . ?
O5B Ti2B Ti1B 128.0(5) . . ?
O2B Ti2B Ti1B 38.2(4) . . ?
O1B Ti2B Ti1B 37.6(5) . . ?
O26B Ti2B Ti1B 83.4(4) . . ?
O101 Ti2B W4B 130.6(6) . . ?
O4B Ti2B W4B 30.4(5) . . ?
O5B Ti2B W4B 83.3(5) . . ?
O2B Ti2B W4B 128.7(5) . . ?
O1B Ti2B W4B 90.7(5) . . ?
O26B Ti2B W4B 46.1(4) . . ?
Ti1B Ti2B W4B 114.92(15) . . ?
O101 Ti2B W5B 131.0(5) . . ?
O4B Ti2B W5B 84.3(6) . . ?
O5B Ti2B W5B 29.6(5) . . ?
O2B Ti2B W5B 90.9(5) . . ?
O1B Ti2B W5B 130.9(5) . . ?
O26B Ti2B W5B 47.0(4) . . ?
Ti1B Ti2B W5B 116.54(16) . . ?
W4B Ti2B W5B 61.40(9) . . ?
O401 Ti2C O5C 102.6(8) . . ?
O401 Ti2C O4C 102.1(8) . . ?
O5C Ti2C O4C 94.7(7) . . ?
O401 Ti2C O2C 100.7(7) . . ?
O5C Ti2C O2C 90.5(7) . . ?
O4C Ti2C O2C 154.8(7) . . ?
O401 Ti2C O1C 100.3(7) . . ?
O5C Ti2C O1C 155.5(7) . . ?
O4C Ti2C O1C 89.0(7) . . ?
O2C Ti2C O1C 76.5(7) . . ?
O401 Ti2C O26C 175.3(7) . . ?
O5C Ti2C O26C 74.9(6) . . ?
O4C Ti2C O26C 74.4(6) . . ?
O2C Ti2C O26C 83.4(6) . . ?
O1C Ti2C O26C 82.9(6) . . ?
O401 Ti2C Ti1C 100.7(6) . . ?
O5C Ti2C Ti1C 126.6(5) . . ?
O4C Ti2C Ti1C 125.9(5) . . ?
O2C Ti2C Ti1C 37.9(5) . . ?
O1C Ti2C Ti1C 38.8(4) . . ?
O26C Ti2C Ti1C 84.0(4) . . ?
O401 Ti2C W5C 131.4(6) . . ?
O5C Ti2C W5C 29.2(5) . . ?
O4C Ti2C W5C 84.0(5) . . ?
O2C Ti2C W5C 88.9(5) . . ?
O1C Ti2C W5C 128.2(5) . . ?
O26C Ti2C W5C 45.8(4) . . ?
Ti1C Ti2C W5C 114.43(15) . . ?
O401 Ti2C W4C 131.0(6) . . ?
O5C Ti2C W4C 82.7(5) . . ?
O4C Ti2C W4C 29.4(5) . . ?
O2C Ti2C W4C 128.2(5) . . ?
O1C Ti2C W4C 89.0(5) . . ?
O26C Ti2C W4C 45.2(4) . . ?
Ti1C Ti2C W4C 114.96(17) . . ?
W5C Ti2C W4C 61.87(8) . . ?
O6D Ti1D O401 103.8(8) . . ?
O6D Ti1D O3D 95.4(7) . . ?
O401 Ti1D O3D 99.3(8) . . ?
O6D Ti1D O2D 91.9(7) . . ?
O401 Ti1D O2D 98.6(7) . . ?
O3D Ti1D O2D 158.5(7) . . ?
O6D Ti1D O1D 156.7(8) . . ?
O401 Ti1D O1D 97.6(8) . . ?
O3D Ti1D O1D 90.0(7) . . ?
O2D Ti1D O1D 75.8(7) . . ?
O6D Ti1D O25D 76.4(6) . . ?
O401 Ti1D O25D 176.5(7) . . ?
O3D Ti1D O25D 77.3(6) . . ?
O2D Ti1D O25D 84.8(6) . . ?
O1D Ti1D O25D 82.8(6) . . ?
O6D Ti1D Ti2D 127.5(6) . . ?
O401 Ti1D Ti2D 99.1(6) . . ?
O3D Ti1D Ti2D 126.6(5) . . ?
O2D Ti1D Ti2D 37.8(5) . . ?
O1D Ti1D Ti2D 38.0(5) . . ?
O25D Ti1D Ti2D 83.4(4) . . ?
O6D Ti1D W6D 31.2(5) . . ?
O401 Ti1D W6D 134.3(6) . . ?
O3D Ti1D W6D 83.9(5) . . ?
O2D Ti1D W6D 92.1(5) . . ?
O1D Ti1D W6D 128.0(5) . . ?
O25D Ti1D W6D 45.4(4) . . ?
Ti2D Ti1D W6D 115.40(16) . . ?
O6D Ti1D W3D 84.9(5) . . ?
O401 Ti1D W3D 130.5(6) . . ?
O3D Ti1D W3D 31.3(5) . . ?
O2D Ti1D W3D 130.2(5) . . ?
O1D Ti1D W3D 88.2(5) . . ?
O25D Ti1D W3D 46.1(4) . . ?
Ti2D Ti1D W3D 113.88(16) . . ?
W6D Ti1D W3D 61.60(8) . . ?
O301 Ti1C O3C 104.2(8) . . ?
O301 Ti1C O6C 100.8(7) . . ?
O3C Ti1C O6C 94.4(7) . . ?
O301 Ti1C O2C 96.5(8) . . ?
O3C Ti1C O2C 156.9(7) . . ?
O6C Ti1C O2C 91.6(7) . . ?
O301 Ti1C O1C 99.2(7) . . ?
O3C Ti1C O1C 89.5(7) . . ?
O6C Ti1C O1C 158.0(7) . . ?
O2C Ti1C O1C 76.9(7) . . ?
O301 Ti1C O25C 177.3(7) . . ?
O3C Ti1C O25C 75.4(6) . . ?
O6C Ti1C O25C 76.6(6) . . ?
O2C Ti1C O25C 84.4(6) . . ?
O1C Ti1C O25C 83.5(6) . . ?
O301 Ti1C Ti2C 97.2(6) . . ?
O3C Ti1C Ti2C 127.3(5) . . ?
O6C Ti1C Ti2C 128.1(5) . . ?
O2C Ti1C Ti2C 37.9(5) . . ?
O1C Ti1C Ti2C 39.2(5) . . ?
O25C Ti1C Ti2C 85.0(4) . . ?
O301 Ti1C W3C 132.9(6) . . ?
O3C Ti1C W3C 29.2(5) . . ?
O6C Ti1C W3C 83.3(5) . . ?
O2C Ti1C W3C 130.5(5) . . ?
O1C Ti1C W3C 89.9(5) . . ?
O25C Ti1C W3C 46.5(4) . . ?
Ti2C Ti1C W3C 117.07(16) . . ?
O301 Ti1C W6C 130.0(6) . . ?
O3C Ti1C W6C 83.4(5) . . ?
O6C Ti1C W6C 29.5(5) . . ?
O2C Ti1C W6C 91.2(5) . . ?
O1C Ti1C W6C 130.6(5) . . ?
O25C Ti1C W6C 47.3(4) . . ?
Ti2C Ti1C W6C 117.27(15) . . ?
W3C Ti1C W6C 62.03(8) . . ?
O301 Ti2D O4D 100.3(8) . . ?
O301 Ti2D O5D 101.8(7) . . ?
O4D Ti2D O5D 94.9(7) . . ?
O301 Ti2D O1D 97.7(7) . . ?
O4D Ti2D O1D 90.9(7) . . ?
O5D Ti2D O1D 158.3(7) . . ?
O301 Ti2D O2D 97.0(7) . . ?
O4D Ti2D O2D 160.3(7) . . ?
O5D Ti2D O2D 90.7(7) . . ?
O1D Ti2D O2D 77.5(7) . . ?
O301 Ti2D O26D 175.6(7) . . ?
O4D Ti2D O26D 76.0(6) . . ?
O5D Ti2D O26D 76.3(6) . . ?
O1D Ti2D O26D 84.9(6) . . ?
O2D Ti2D O26D 87.0(6) . . ?
O301 Ti2D Ti1D 98.2(6) . . ?
O4D Ti2D Ti1D 128.7(6) . . ?
O5D Ti2D Ti1D 127.1(5) . . ?
O1D Ti2D Ti1D 39.2(5) . . ?
O2D Ti2D Ti1D 38.3(4) . . ?
O26D Ti2D Ti1D 86.1(4) . . ?
O301 Ti2D W4D 131.3(6) . . ?
O4D Ti2D W4D 31.5(5) . . ?
O5D Ti2D W4D 82.8(5) . . ?
O1D Ti2D W4D 91.4(5) . . ?
O2D Ti2D W4D 131.7(5) . . ?
O26D Ti2D W4D 44.8(4) . . ?
Ti1D Ti2D W4D 117.52(15) . . ?
O301 Ti2D W5D 131.2(6) . . ?
O4D Ti2D W5D 85.0(5) . . ?
O5D Ti2D W5D 29.7(5) . . ?
O1D Ti2D W5D 130.9(5) . . ?
O2D Ti2D W5D 90.7(5) . . ?
O26D Ti2D W5D 46.7(4) . . ?
Ti1D Ti2D W5D 116.09(16) . . ?
W4D Ti2D W5D 61.63(8) . . ?
O201 Ti1B O3B 101.4(8) . . ?
O201 Ti1B O6B 100.4(8) . . ?
O3B Ti1B O6B 95.0(7) . . ?
O201 Ti1B O1B 98.0(8) . . ?
O3B Ti1B O1B 92.9(7) . . ?
O6B Ti1B O1B 158.1(7) . . ?
O201 Ti1B O2B 99.6(8) . . ?
O3B Ti1B O2B 157.9(7) . . ?
O6B Ti1B O2B 88.0(7) . . ?
O1B Ti1B O2B 77.3(7) . . ?
O201 Ti1B O25B 174.7(8) . . ?
O3B Ti1B O25B 76.5(6) . . ?
O6B Ti1B O25B 75.1(6) . . ?
O1B Ti1B O25B 87.0(6) . . ?
O2B Ti1B O25B 83.1(6) . . ?
O201 Ti1B Ti2B 99.7(6) . . ?
O3B Ti1B Ti2B 129.8(6) . . ?
O6B Ti1B Ti2B 125.0(5) . . ?
O1B Ti1B Ti2B 39.1(5) . . ?
O2B Ti1B Ti2B 38.3(5) . . ?
O25B Ti1B Ti2B 85.2(4) . . ?
O201 Ti1B W3B 132.0(6) . . ?
O3B Ti1B W3B 31.0(5) . . ?
O6B Ti1B W3B 83.9(5) . . ?
O1B Ti1B W3B 92.6(5) . . ?
O2B Ti1B W3B 128.4(5) . . ?
O25B Ti1B W3B 45.5(4) . . ?
Ti2B Ti1B W3B 116.82(17) . . ?
O201 Ti1B W6B 130.5(7) . . ?
O3B Ti1B W6B 84.2(5) . . ?
O6B Ti1B W6B 30.5(5) . . ?
O1B Ti1B W6B 131.1(5) . . ?
O2B Ti1B W6B 87.5(5) . . ?
O25B Ti1B W6B 44.7(4) . . ?
Ti2B Ti1B W6B 114.06(16) . . ?
W3B Ti1B W6B 61.64(9) . . ?
O101 Ti1A O6A 103.6(7) . . ?
O101 Ti1A O3A 100.4(7) . . ?
O6A Ti1A O3A 94.9(7) . . ?
O101 Ti1A O1A 98.6(7) . . ?
O6A Ti1A O1A 155.7(7) . . ?
O3A Ti1A O1A 90.9(7) . . ?
O101 Ti1A O2A 102.0(7) . . ?
O6A Ti1A O2A 88.5(7) . . ?
O3A Ti1A O2A 155.9(7) . . ?
O1A Ti1A O2A 77.1(7) . . ?
O101 Ti1A O25A 173.2(7) . . ?
O6A Ti1A O25A 76.2(6) . . ?
O3A Ti1A O25A 72.9(6) . . ?
O1A Ti1A O25A 83.0(6) . . ?
O2A Ti1A O25A 84.8(6) . . ?
O101 Ti1A Ti2A 100.8(6) . . ?
O6A Ti1A Ti2A 126.9(5) . . ?
O3A Ti1A Ti2A 125.8(5) . . ?
O1A Ti1A Ti2A 36.9(5) . . ?
O2A Ti1A Ti2A 40.3(5) . . ?
O25A Ti1A Ti2A 84.4(4) . . ?
O101 Ti1A W3A 128.6(6) . . ?
O6A Ti1A W3A 84.4(5) . . ?
O3A Ti1A W3A 28.5(5) . . ?
O1A Ti1A W3A 89.7(5) . . ?
O2A Ti1A W3A 129.2(5) . . ?
O25A Ti1A W3A 44.6(4) . . ?
Ti2A Ti1A W3A 114.44(16) . . ?
O101 Ti1A W6A 132.4(5) . . ?
O6A Ti1A W6A 29.8(5) . . ?
O3A Ti1A W6A 82.3(5) . . ?
O1A Ti1A W6A 129.0(5) . . ?
O2A Ti1A W6A 89.1(5) . . ?
O25A Ti1A W6A 46.6(3) . . ?
Ti2A Ti1A W6A 115.94(16) . . ?
W3A Ti1A W6A 61.97(8) . . ?
O201 Ti2A O5A 104.1(8) . . ?
O201 Ti2A O4A 100.8(8) . . ?
O5A Ti2A O4A 96.6(7) . . ?
O201 Ti2A O1A 97.6(8) . . ?
O5A Ti2A O1A 154.5(7) . . ?
O4A Ti2A O1A 92.1(7) . . ?
O201 Ti2A O2A 99.9(8) . . ?
O5A Ti2A O2A 87.5(7) . . ?
O4A Ti2A O2A 157.1(7) . . ?
O1A Ti2A O2A 75.7(7) . . ?
O201 Ti2A O26A 177.0(8) . . ?
O5A Ti2A O26A 74.9(6) . . ?
O4A Ti2A O26A 76.6(6) . . ?
O1A Ti2A O26A 84.0(6) . . ?
O2A Ti2A O26A 82.9(6) . . ?
O201 Ti2A Ti1A 99.0(6) . . ?
O5A Ti2A Ti1A 124.8(5) . . ?
O4A Ti2A Ti1A 127.3(5) . . ?
O1A Ti2A Ti1A 36.9(5) . . ?
O2A Ti2A Ti1A 38.9(5) . . ?
O26A Ti2A Ti1A 83.9(4) . . ?
O201 Ti2A W5A 132.1(7) . . ?
O5A Ti2A W5A 28.7(5) . . ?
O4A Ti2A W5A 84.3(5) . . ?
O1A Ti2A W5A 130.0(5) . . ?
O2A Ti2A W5A 89.0(5) . . ?
O26A Ti2A W5A 46.6(4) . . ?
Ti1A Ti2A W5A 115.66(16) . . ?
O201 Ti2A W4A 130.0(6) . . ?
O5A Ti2A W4A 84.0(5) . . ?
O4A Ti2A W4A 29.6(5) . . ?
O1A Ti2A W4A 92.1(5) . . ?
O2A Ti2A W4A 129.9(5) . . ?
O26A Ti2A W4A 47.3(4) . . ?
Ti1A Ti2A W4A 116.71(16) . . ?
W5A Ti2A W4A 62.17(8) . . ?
C413 N4A C401 108.9 . . ?
C413 N4A C409 104.9 . . ?
C401 N4A C409 111.1 . . ?
C413 N4A C405 116.5 . . ?
C401 N4A C405 107.4 . . ?
C409 N4A C405 108 . . ?
N4A C401 C402 113.4 . . ?
C401 C402 C403 105.8 . . ?
C404 C403 C402 108.3 . . ?
C406 C405 N4A 110.9 . . ?
C405 C406 C407 105.3 . . ?
C408 C407 C406 112.5 . . ?
N4A C409 C410 114.3 . . ?
C409 C410 C411 106.2 . . ?
C412 C411 C410 108.7 . . ?
N4A C413 C414 113.6 . . ?
C415 C414 C413 108.8 . . ?
C414 C415 C416 114.9 . . ?
C109 N1A C105 104.6 . . ?
C109 N1A C101 110.1 . . ?
C105 N1A C101 111.8 . . ?
C109 N1A C113 115 . . ?
C105 N1A C113 113.7 . . ?
C101 N1A C113 101.8 . . ?
C102 C101 N1A 111.8 . . ?
C101 C102 C103 103.2 . . ?
C104 C103 C102 114.5 . . ?
N1A C105 C106 114.5 . . ?
C107 C106 C105 105.1 . . ?
C107 C106 C128 18.4 . . ?
C105 C106 C128 103.2 . . ?
C128 C107 C106 92.8 . . ?
C128 C107 C108 11.3 . . ?
C106 C107 C108 103.1 . . ?
C107 C128 C108 163.9 . . ?
C107 C128 C106 68.8 . . ?
C108 C128 C106 125.7 . . ?
C128 C108 C107 4.8 . . ?
N1A C109 C110 111.8 . . ?
C111 C110 C109 101.9 . . ?
C112 C111 C110 104.1 . . ?
C114 C113 N1A 109.4 . . ?
C115 C114 C113 105 . . ?
C114 C115 C116 112.7 . . ?
C501 N5A C509 113 . . ?
C501 N5A C513 111.4 . . ?
C509 N5A C513 104.7 . . ?
C501 N5A C505 103.7 . . ?
C509 N5A C505 112.9 . . ?
C513 N5A C505 111.3 . . ?
N5A C501 C502 117.7 . . ?
C503 C502 C501 105.3 . . ?
C504 C503 C502 110.2 . . ?
N5A C505 C506 113.6 . . ?
C527 C506 C505 105.7 . . ?
C506 C527 C508 104.4 . . ?
C506 C527 C507 88.8 . . ?
C508 C527 C507 133.2 . . ?
N5A C509 C510 118 . . ?
C511 C510 C509 113.8 . . ?
C510 C511 C512 109.6 . . ?
N5A C513 C514 113.5 . . ?
C513 C514 C515 105.5 . . ?
C516 C515 C514 103.2 . . ?
C301 N3A C313 113 . . ?
C301 N3A C305 106 . . ?
C313 N3A C305 113.6 . . ?
C301 N3A C309 109.9 . . ?
C313 N3A C309 101.1 . . ?
C305 N3A C309 113.5 . . ?
N3A C301 C302 113.4 . . ?
C303 C302 C301 105.8 . . ?
C302 C303 C304 109.6 . . ?
N3A C305 C306 117.3 . . ?
C307 C306 C305 107.6 . . ?
C306 C307 C308 112.2 . . ?
N3A C309 C310 112.8 . . ?
C311 C310 C309 111.3 . . ?
C310 C311 C312 103.7 . . ?
N3A C313 C314 110.2 . . ?
C313 C314 C315 99.9 . . ?
C316 C315 C314 96.1 . . ?
C605 N6A C609 113.1 . . ?
C605 N6A C601 105.4 . . ?
C609 N6A C601 111 . . ?
C605 N6A C613 114.7 . . ?
C609 N6A C613 101.7 . . ?
C601 N6A C613 111 . . ?
N6A C601 C602 118.8 . . ?
C603 C602 C601 106.3 . . ?
C604 C603 C602 111.3 . . ?
N6A C605 C606 117.6 . . ?
C607 C606 C605 112.4 . . ?
C606 C607 C608 114.6 . . ?
N6A C609 C610 114 . . ?
C611 C610 C609 105.8 . . ?
C632 C611 C610 117.8 . . ?
C632 C611 C612 110.4 . . ?
C610 C611 C612 110.4 . . ?
C614 C613 N6A 109.7 . . ?
C613 C614 C615 104.8 . . ?
C616 C615 C614 116.1 . . ?
C713 N7A C709 110.6 . . ?
C713 N7A C701 109.5 . . ?
C709 N7A C701 113.9 . . ?
C713 N7A C705 105.4 . . ?
C709 N7A C705 114.5 . . ?
C701 N7A C705 102.3 . . ?
C702 C701 N7A 112.1 . . ?
C703 C702 C701 107.1 . . ?
C702 C703 C704 109.6 . . ?
C706 C705 N7A 113.4 . . ?
C707 C706 C705 87.8 . . ?
C706 C707 C708 130.6 . . ?
C728 C708 C707 97.8 . . ?
C710 C709 N7A 117.2 . . ?
C709 C710 C711 107.2 . . ?
C732 C711 C710 132.9 . . ?
C732 C711 C712 92.7 . . ?
C710 C711 C712 117.3 . . ?
C714 C713 N7A 105.8 . . ?
C714 C713 C734 37.8 . . ?
N7A C713 C734 114.6 . . ?
C734 C714 C713 90.8 . . ?
C734 C714 C715 54.3 . . ?
C713 C714 C715 103.7 . . ?
C714 C734 C715 90.7 . . ?
C714 C734 C713 51.3 . . ?
C715 C734 C713 103.2 . . ?
C734 C715 C716 100 . . ?
C734 C715 C714 34.9 . . ?
C716 C715 C714 125 . . ?
C801 N8A C805 111.6 . . ?
C801 N8A C809 110.6 . . ?
C805 N8A C809 125.1 . . ?
C801 N8A C813 109.9 . . ?
C805 N8A C813 92.3 . . ?
C809 N8A C813 104.7 . . ?
N8A C801 C802 117.4 . . ?
C801 C802 C823 137.8 . . ?
C823 C804 C803 116.9 . . ?
C804 C823 C802 97.4 . . ?
C806 C805 N8A 105.4 . . ?
C805 C806 C807 101.9 . . ?
C808 C807 C806 141.7 . . ?
C810 C809 N8A 112.5 . . ?
C809 C810 C811 100.3 . . ?
C812 C811 C810 112 . . ?
C834 C813 N8A 111 . . ?
C814 C834 C813 100.7 . . ?
C814 C834 C815 145.8 . . ?
C813 C834 C815 94.7 . . ?
C816 C815 C834 109.9 . . ?
C201 N2A C213 101.5 . . ?
C201 N2A C205 115.5 . . ?
C213 N2A C205 112.8 . . ?
C201 N2A C209 116.3 . . ?
C213 N2A C209 109.6 . . ?
C205 N2A C209 101.6 . . ?
N2A C201 C202 115.4 . . ?
C201 C202 C203 110.2 . . ?
C204 C203 C202 116.8 . . ?
C206 C205 N2A 112.2 . . ?
C205 C206 C207 108.6 . . ?
C206 C207 C208 117.6 . . ?
C210 C209 N2A 113.5 . . ?
C209 C210 C211 105.1 . . ?
C210 C211 C212 101.2 . . ?
N2A C213 C214 112.3 . . ?
C236 C214 C215 77.8 . . ?
C236 C214 C213 94.3 . . ?
C215 C214 C213 105.8 . . ?
C214 C215 C216 117 . . ?
C214 C215 C236 48.1 . . ?
C216 C215 C236 154.8 . . ?
C214 C236 C215 54.1 . . ?
C163 N1B C155 121.7 . . ?
C163 N1B C159 99.1 . . ?
C155 N1B C159 120.7 . . ?
C163 N1B C151 110.4 . . ?
C155 N1B C151 99.7 . . ?
C159 N1B C151 104.1 . . ?
C152 C151 N1B 107.7 . . ?
C151 C152 C153 98.1 . . ?
C154 C153 C152 85 . . ?
N1B C155 C156 112.8 . . ?
C157 C156 C155 106.4 . . ?
C157 C156 C178 37.4 . . ?
C155 C156 C178 107.4 . . ?
C178 C157 C156 81.3 . . ?
C178 C157 C158 79.2 . . ?
C156 C157 C158 102.9 . . ?
C178 C157 C177 36.2 . . ?
C156 C157 C177 106.3 . . ?
C158 C157 C177 98.6 . . ?
C178 C177 C157 35.6 . . ?
C157 C158 C178 38 . . ?
C157 C178 C177 108.2 . . ?
C157 C178 C158 62.8 . . ?
C177 C178 C158 125.5 . . ?
C157 C178 C156 61.3 . . ?
C177 C178 C156 136.5 . . ?
C158 C178 C156 89.1 . . ?
N1B C159 C160 119.8 . . ?
C161 C160 C159 129.4 . . ?
C160 C161 C162 129.2 . . ?
C164 C163 N1B 110 . . ?
C163 C164 C165 118.4 . . ?
C166 C165 C186 55.2 . . ?
C166 C165 C164 123.4 . . ?
C186 C165 C164 130.1 . . ?
C186 C166 C165 65 . . ?
C166 C186 C165 59.8 . . ?
C759 N7B C751 116.9 . . ?
C759 N7B C755 103.5 . . ?
C751 N7B C755 107.9 . . ?
C759 N7B C763 122.8 . . ?
C751 N7B C763 109 . . ?
C755 N7B C763 92.5 . . ?
C752 C751 N7B 134.7 . . ?
C753 C752 C751 128.1 . . ?
C752 C753 C754 117.3 . . ?
C756 C755 N7B 114.1 . . ?
C757 C756 C755 107.4 . . ?
C757 C756 C777 46.2 . . ?
C755 C756 C777 107.6 . . ?
C757 C756 C778 19.4 . . ?
C755 C756 C778 98.3 . . ?
C777 C756 C778 31.4 . . ?
C778 C757 C756 140 . . ?
C778 C757 C777 55.5 . . ?
C756 C757 C777 92.2 . . ?
C778 C757 C758 46.8 . . ?
C756 C757 C758 153.2 . . ?
C777 C757 C758 73.6 . . ?
C778 C777 C757 54.9 . . ?
C778 C777 C756 93.5 . . ?
C757 C777 C756 41.6 . . ?
C778 C777 C758 44.6 . . ?
C757 C777 C758 69 . . ?
C756 C777 C758 107.6 . . ?
C778 C758 C757 34.2 . . ?
C778 C758 C777 33 . . ?
C757 C758 C777 37.5 . . ?
C757 C778 C777 69.5 . . ?
C757 C778 C758 98.9 . . ?
C777 C778 C758 102.4 . . ?
C757 C778 C756 20.5 . . ?
C777 C778 C756 55.1 . . ?
C758 C778 C756 114.7 . . ?
N7B C759 C760 128.2 . . ?
C764 C763 N7B 101.8 . . ?
C763 C764 C765 109.2 . . ?
C766 C765 C764 113.5 . . ?
C651 N6B C655 109.6 . . ?
C651 N6B C659 110.5 . . ?
C655 N6B C659 109.6 . . ?
C651 N6B C663 106.8 . . ?
C655 N6B C663 112.1 . . ?
C659 N6B C663 108.2 . . ?
C652 C651 N6B 119.1 . . ?
C651 C652 C653 118.5 . . ?
C656 C655 N6B 118.1 . . ?
C655 C656 C657 112.1 . . ?
C656 C657 C658 100.9 . . ?
C660 C659 N6B 119.5 . . ?
C661 C660 C659 112.7 . . ?
C662 C661 C660 110.4 . . ?
C664 C663 N6B 114.1 . . ?
C663 C664 C665 106.9 . . ?
C664 C665 C666 110.3 . . ?
C555 N5B C559 106.2 . . ?
C555 N5B C551 103.4 . . ?
C559 N5B C551 119.5 . . ?
C555 N5B C563 105.2 . . ?
C559 N5B C563 117.4 . . ?
C551 N5B C563 103.5 . . ?
N5B C551 C552 105.4 . . ?
C553 C552 C551 98.6 . . ?
C552 C553 C554 122.2 . . ?
N5B C555 C556 106 . . ?
C557 C556 C555 83.7 . . ?
C558 C557 C556 92.4 . . ?
C561 C559 C560 54.6 . . ?
C561 C559 N5B 144.3 . . ?
C560 C559 N5B 109.5 . . ?
C561 C560 C559 57.4 . . ?
C561 C560 C580 43 . . ?
C559 C560 C580 97.5 . . ?
C561 C560 C562 83.9 . . ?
C559 C560 C562 127.6 . . ?
C580 C560 C562 66 . . ?
C561 C580 C581 117.2 . . ?
C561 C580 C560 45.2 . . ?
C581 C580 C560 149.9 . . ?
C561 C580 C562 78.6 . . ?
C581 C580 C562 152.4 . . ?
C560 C580 C562 57.3 . . ?
C580 C561 C560 91.8 . . ?
C580 C561 C559 149.3 . . ?
C560 C561 C559 68 . . ?
C580 C561 C562 66.5 . . ?
C560 C561 C562 59 . . ?
C559 C561 C562 116.1 . . ?
C560 C562 C580 56.6 . . ?
C560 C562 C561 37.1 . . ?
C580 C562 C561 34.9 . . ?
C564 C563 C568 52.3 . . ?
C564 C563 N5B 103.5 . . ?
C568 C563 N5B 101.7 . . ?
C563 C564 C568 77.1 . . ?
C563 C564 C565 105.8 . . ?
C568 C564 C565 61.1 . . ?
C564 C568 C565 66.4 . . ?
C564 C568 C585 115.6 . . ?
C565 C568 C585 53.8 . . ?
C564 C568 C563 50.5 . . ?
C565 C568 C563 93.4 . . ?
C585 C568 C563 143 . . ?
C564 C568 C586 104.5 . . ?
C565 C568 C586 40.7 . . ?
C585 C568 C586 36.2 . . ?
C563 C568 C586 108.3 . . ?
C586 C565 C585 52.3 . . ?
C586 C565 C568 89.7 . . ?
C585 C565 C568 63.2 . . ?
C586 C565 C564 137.2 . . ?
C585 C565 C564 111.5 . . ?
C568 C565 C564 52.5 . . ?
C586 C565 C566 25.1 . . ?
C585 C565 C566 29.5 . . ?
C568 C565 C566 83.3 . . ?
C564 C565 C566 135.7 . . ?
C566 C585 C586 49.4 . . ?
C566 C585 C565 107.4 . . ?
C586 C585 C565 60.6 . . ?
C566 C585 C568 132 . . ?
C586 C585 C568 94.3 . . ?
C565 C585 C568 63 . . ?
C586 C566 C585 76.2 . . ?
C586 C566 C565 36.7 . . ?
C585 C566 C565 43.1 . . ?
C566 C586 C585 54.4 . . ?
C566 C586 C565 118.3 . . ?
C585 C586 C565 67 . . ?
C566 C586 C568 97.4 . . ?
C585 C586 C568 49.5 . . ?
C565 C586 C568 49.6 . . ?
C851 N8B C855 123.1 . . ?
C851 N8B C863 102.4 . . ?
C855 N8B C863 110.7 . . ?
C851 N8B C859 103.4 . . ?
C855 N8B C859 111.6 . . ?
C863 N8B C859 103.8 . . ?
N8B C851 C852 107.6 . . ?
C853 C852 C851 110.3 . . ?
C854 C853 C852 109.5 . . ?
C856 C855 N8B 112 . . ?
C855 C856 C857 114.1 . . ?
C858 C857 C856 117.7 . . ?
C860 C859 N8B 115.5 . . ?
C859 C860 C861 107.1 . . ?
C864 C863 N8B 112.3 . . ?
C863 C864 C865 114.1 . . ?
C863 C864 C885 109.4 . . ?
C865 C864 C885 56.1 . . ?
C885 C865 C864 64.7 . . ?
C865 C885 C866 86 . . ?
C865 C885 C864 59.2 . . ?
C866 C885 C864 113.5 . . ?
C455 N4B C459 117.1 . . ?
C455 N4B C463 105.6 . . ?
C459 N4B C463 98 . . ?
C455 N4B C451 118.3 . . ?
C459 N4B C451 107 . . ?
C463 N4B C451 108.7 . . ?
C452 C451 N4B 110.5 . . ?
C451 C452 C453 108.9 . . ?
C454 C453 C452 112.8 . . ?
N4B C455 C476 111.6 . . ?
C476 C456 C477 103.8 . . ?
C456 C476 C455 101.3 . . ?
C457 C477 C456 82.3 . . ?
N4B C459 C481 103.5 . . ?
N4B C459 C460 124.6 . . ?
C481 C459 C460 43.3 . . ?
C461 C460 C481 91.3 . . ?
C461 C460 C459 95.2 . . ?
C481 C460 C459 66.7 . . ?
C460 C461 C481 45.1 . . ?
C460 C481 C459 70 . . ?
C460 C481 C461 43.6 . . ?
C459 C481 C461 79.1 . . ?
C464 C463 N4B 116.6 . . ?
C465 C464 C463 114.1 . . ?
C466 C465 C464 109.4 . . ?
O26A Si1A O25A 111.8(9) . . ?
O26A Si1A O27A 111.2(9) . . ?
O25A Si1A O27A 107.8(8) . . ?
O26A Si1A O28A 110.6(9) . . ?
O25A Si1A O28A 109.7(8) . . ?
O27A Si1A O28A 105.5(8) . . ?
O25D Si2D O28D 111.4(9) . . ?
O25D Si2D O27D 111.5(8) . . ?
O28D Si2D O27D 106.6(8) . . ?
O25D Si2D O26D 110.9(8) . . ?
O28D Si2D O26D 108.1(8) . . ?
O27D Si2D O26D 108.1(8) . . ?
O25C Si2C O28C 110.4(8) . . ?
O25C Si2C O27C 111.5(9) . . ?
O28C Si2C O27C 105.5(8) . . ?
O25C Si2C O26C 110.4(9) . . ?
O28C Si2C O26C 110.5(9) . . ?
O27C Si2C O26C 108.4(9) . . ?
O26B Si1B O27B 110.0(9) . . ?
O26B Si1B O28B 111.2(9) . . ?
O27B Si1B O28B 106.8(9) . . ?
O26B Si1B O25B 111.1(9) . . ?
O27B Si1B O25B 109.6(8) . . ?
O28B Si1B O25B 108.0(9) . . ?
W9A O24A W12A 155.1(9) . . ?
Ti1A O6A W6A 120.7(8) . . ?
W4C O9C W5C 121.3(8) . . ?
W5D O5D Ti2D 120.6(8) . . ?
W3C O12C W6C 121.8(9) . . ?
Ti1B O3B W3B 119.2(9) . . ?
W4A O9A W5A 119.5(8) . . ?
W3B O12B W6B 117.9(8) . . ?
W4C O4C Ti2C 120.8(8) . . ?
Si1B O25B W6B 125.1(8) . . ?
Si1B O25B W3B 123.3(8) . . ?
W6B O25B W3B 92.5(6) . . ?
Si1B O25B Ti1B 128.1(9) . . ?
W6B O25B Ti1B 88.7(5) . . ?
W3B O25B Ti1B 87.8(5) . . ?
W9C O13C W3C 147.7(9) . . ?
Si1A O25A W3A 128.0(8) . . ?
Si1A O25A W6A 124.0(8) . . ?
W3A O25A W6A 91.9(5) . . ?
Si1A O25A Ti1A 128.0(8) . . ?
W3A O25A Ti1A 86.8(5) . . ?
W6A O25A Ti1A 85.1(5) . . ?
W9B O13B W3B 146.3(9) . . ?
Ti2C O2C Ti1C 104.2(7) . . ?
Ti1B O2B Ti2B 103.5(7) . . ?
Ti2B O5B W5B 121.5(8) . . ?
W4D O9D W5D 119.8(8) . . ?
W9D O24D W12D 160.7(10) . . ?
Si1B O26B W4B 124.7(9) . . ?
Si1B O26B Ti2B 132.0(10) . . ?
W4B O26B Ti2B 86.8(6) . . ?
Si1B O26B W5B 124.3(9) . . ?
W4B O26B W5B 89.2(6) . . ?
Ti2B O26B W5B 86.5(5) . . ?
W11C O15C W5C 145.2(10) . . ?
W7D O7D W3D 144.4(9) . . ?
W7C O7C W3C 145.2(9) . . ?
Ti1A O101 Ti2B 157.5(10) . . ?
W3C O3C Ti1C 121.0(8) . . ?
W8C O10C W5C 146.6(9) . . ?
Ti1B O1B Ti2B 103.3(8) . . ?
Ti2D O2D Ti1D 103.9(7) . . ?
W8B O10B W5B 143.3(8) . . ?
W8D O24 W5D 144.7(9) . . ?
W11D O19D W8D 119.5(8) . . ?
Ti2A O5A W5A 122.7(9) . . ?
W8C O11C W6C 147.2(9) . . ?
W12A O16A W6A 150.1(9) . . ?
W7B O8B W4B 142.6(10) . . ?
Ti2D O301 Ti1C 158.8(10) . . ?
Ti1A O2A Ti2A 100.8(7) . . ?
Ti1C O1C Ti2C 102.0(7) . . ?
W8B O19B W11B 120.2(9) . . ?
W10B O18B W7B 119.1(9) . . ?
Si2C O25C W3C 125.8(8) . . ?
Si2C O25C Ti1C 131.3(9) . . ?
W3C O25C Ti1C 86.5(5) . . ?
Si2C O25C W6C 124.3(8) . . ?
W3C O25C W6C 89.5(5) . . ?
Ti1C O25C W6C 86.2(5) . . ?
W3A O12A W6A 119.0(8) . . ?
W10C O22C W11C 158.4(9) . . ?
Ti1D O6D W6D 119.8(8) . . ?
W11B O23B W12B 122.1(8) . . ?
W3D O3D Ti1D 116.9(8) . . ?
W10C O14C W4C 145.8(9) . . ?
W6C O6C Ti1C 120.6(8) . . ?
W12C O16C W6C 146.2(9) . . ?
W4A O4A Ti2A 119.5(8) . . ?
Si2D O27D W7D 123.8(8) . . ?
Si2D O27D W10D 125.7(8) . . ?
W7D O27D W10D 90.8(5) . . ?
Si2D O27D W9D 124.4(8) . . ?
W7D O27D W9D 90.8(5) . . ?
W10D O27D W9D 90.9(5) . . ?
W7A O8A W4A 149.3(10) . . ?
Ti2A O1A Ti1A 106.3(8) . . ?
W12C O24C W9C 154.6(11) . . ?
W8A O11A W6A 146.7(9) . . ?
Ti2D O1D Ti1D 102.8(8) . . ?
W8A O10A W5A 147.3(9) . . ?
Ti2B O4B W4B 120.6(9) . . ?
W12C O20C W8C 119.7(8) . . ?
W6B O16B W12B 144.1(9) . . ?
Si1A O28A W11A 124.5(8) . . ?
Si1A O28A W12A 126.3(8) . . ?
W11A O28A W12A 92.8(5) . . ?
Si1A O28A W8A 122.3(8) . . ?
W11A O28A W8A 90.3(5) . . ?
W12A O28A W8A 90.4(5) . . ?
W3D O12D W6D 121.4(9) . . ?
Ti2A O201 Ti1B 159.6(13) . . ?
Ti2C O5C W5C 122.0(8) . . ?
Ti2C O401 Ti1D 157.6(11) . . ?
W10D O22D W11D 159.4(9) . . ?
W12B O24B W9B 159.7(10) . . ?
W7D O8D W4D 142.0(9) . . ?
W3A O3A Ti1A 121.2(8) . . ?
W10B O21B W9B 123.7(9) . . ?
Si2D O25D W6D 124.3(8) . . ?
Si2D O25D W3D 122.8(8) . . ?
W6D O25D W3D 91.1(5) . . ?
Si2D O25D Ti1D 131.1(9) . . ?
W6D O25D Ti1D 88.0(5) . . ?
W3D O25D Ti1D 87.4(5) . . ?
W12C O23C W11C 119.5(8) . . ?
Si1B O28B W12B 126.7(9) . . ?
Si1B O28B W11B 125.8(9) . . ?
W12B O28B W11B 91.2(6) . . ?
Si1B O28B W8B 123.7(8) . . ?
W12B O28B W8B 89.4(6) . . ?
W11B O28B W8B 88.5(5) . . ?
Si1A O27A W9A 125.3(8) . . ?
Si1A O27A W10A 125.2(9) . . ?
W9A O27A W10A 93.0(6) . . ?
Si1A O27A W7A 122.1(8) . . ?
W9A O27A W7A 90.6(6) . . ?
W10A O27A W7A 90.5(5) . . ?
W8B O11B W6B 140.2(9) . . ?
W6B O6B Ti1B 118.5(8) . . ?
Si2C O26C W4C 125.7(9) . . ?
Si2C O26C W5C 124.6(9) . . ?
W4C O26C W5C 92.0(6) . . ?
Si2C O26C Ti2C 129.3(9) . . ?
W4C O26C Ti2C 86.6(5) . . ?
W5C O26C Ti2C 86.0(5) . . ?
Si2D O26D W4D 125.3(8) . . ?
Si2D O26D Ti2D 128.5(8) . . ?
W4D O26D Ti2D 89.5(5) . . ?
Si2D O26D W5D 122.7(8) . . ?
W4D O26D W5D 91.3(5) . . ?
Ti2D O26D W5D 88.2(5) . . ?
W9A O13A W3A 147.6(10) . . ?
W12A O20A W8A 120.7(8) . . ?
Ti2D O4D W4D 117.5(9) . . ?
W9C O17C W7C 118.1(9) . . ?
Si2D O28D W8D 124.0(8) . . ?
Si2D O28D W11D 128.7(8) . . ?
W8D O28D W11D 89.7(5) . . ?
Si2D O28D W12D 123.9(8) . . ?
W8D O28D W12D 89.0(5) . . ?
W11D O28D W12D 90.0(5) . . ?
W7A O7A W3A 146.3(9) . . ?
W4B O14B W10B 145.7(10) . . ?
W7B O7B W3B 141.2(8) . . ?
W10A O22A W11A 157.1(9) . . ?
Si1A O26A W5A 126.3(9) . . ?
Si1A O26A W4A 124.7(9) . . ?
W5A O26A W4A 89.5(5) . . ?
Si1A O26A Ti2A 131.8(9) . . ?
W5A O26A Ti2A 85.5(5) . . ?
W4A O26A Ti2A 85.1(5) . . ?
W8D O11D W6D 143.9(9) . . ?
W11C O19C W8C 120.0(9) . . ?
W10A O14A W4A 144.0(9) . . ?
W5B O15B W11B 148.1(9) . . ?
W10A O21A W9A 119.1(9) . . ?
W7C O8C W4C 146.6(8) . . ?
W12D O16D W6D 147.3(10) . . ?
Si1B O27B W7B 125.5(9) . . ?
Si1B O27B W10B 124.9(8) . . ?
W7B O27B W10B 91.0(5) . . ?
Si1B O27B W9B 125.2(8) . . ?
W7B O27B W9B 90.1(5) . . ?
W10B O27B W9B 89.2(5) . . ?
W9D O13D W3D 146.9(9) . . ?
W5D O15D W11D 146.1(9) . . ?
W12A O23A W11A 119.5(8) . . ?
W8B O20B W12B 118.4(9) . . ?
W4D O14D W10D 147.0(10) . . ?
W8D O20D W12D 118.6(9) . . ?
W10D O21D W9D 120.8(9) . . ?
W7A O17A W9A 119.4(9) . . ?
W12D O23D W11D 123.7(9) . . ?
W10B O22B W11B 159.6(9) . . ?
W10A O18A W7A 116.3(8) . . ?
W11A O15A W5A 144.3(9) . . ?
W10C O18C W7C 115.6(9) . . ?
Si2C O27C W10C 127.6(9) . . ?
Si2C O27C W7C 121.7(8) . . ?
W10C O27C W7C 91.6(6) . . ?
Si2C O27C W9C 123.6(8) . . ?
W10C O27C W9C 92.8(6) . . ?
W7C O27C W9C 89.3(5) . . ?
W10C O21C W9C 117.0(9) . . ?
W4B O9B W5B 123.0(9) . . ?
W7D O17D W9D 117.9(8) . . ?
Si2C O28C W11C 126.0(8) . . ?
Si2C O28C W12C 126.1(9) . . ?
W11C O28C W12C 92.3(5) . . ?
Si2C O28C W8C 122.2(8) . . ?
W11C O28C W8C 89.7(5) . . ?
W12C O28C W8C 89.7(5) . . ?
W9B O17B W7B 119.5(9) . . ?
W7D O18D W10D 119.5(10) . . ?
W11A O19A W8A 117.1(9) . . ?

loop_
_geom_bond_atom_site_label_1
_geom_bond_atom_site_label_2
_geom_bond_distance
_geom_bond_site_symmetry_2
_geom_bond_publ_flag
N901 C902 1.14(4) . ?
C901 C902 1.49(5) . ?
N2B C255 1.1665 . ?
N2B C256 1.2702 . ?
N2B C275 1.5439 . ?
N2B C263 1.7119 . ?
N20B C263 1.0832 . ?
N20B C271 1.1869 . ?
N20B C259 1.5244 . ?
N20B C284 1.7238 . ?
N20B C255 1.8102 . ?
N20B C283 1.8726 . ?
C251 C252 0.8634 . ?
C251 C271 1.663 . ?
C271 C252 1.1815 . ?
C271 C263 1.9253 . ?
C271 C255 1.9429 . ?
C252 C272 1.7343 . ?
C252 C253 1.8867 . ?
C272 C253 1.0318 . ?
C275 C257 1.9697 . ?
C255 C276 1.4475 . ?
C255 C263 1.4612 . ?
C255 C256 1.9049 . ?
C256 C257 1.8001 . ?
C259 C260 1.6605 . ?
C259 C263 2.016 . ?
C260 C261 1.8848 . ?
C283 C284 0.7745 . ?
C263 C264 1.5288 . ?
C264 C265 1.4837 . ?
N3B C351 1.0259 . ?
N3B N30B 1.4812 . ?
N3B C355 1.717 . ?
N3B C363 1.9 . ?
N3B C359 1.9405 . ?
N30B C363 1.156 . ?
N30B C364 1.8467 . ?
N30B C383 1.9533 . ?
C351 C352 1.1778 . ?
C351 C355 1.7232 . ?
C351 C359 1.8346 . ?
C351 C372 1.9932 . ?
C372 C373 1.2266 . ?
C372 C352 1.5245 . ?
C372 C374 1.6686 . ?
C352 C373 1.4761 . ?
C353 C374 1.3271 . ?
C353 C354 1.4217 . ?
C353 C373 1.5605 . ?
C373 C374 0.86 . ?
C355 C375 1.2936 . ?
C375 C356 1.8712 . ?
C356 C357 1.564 . ?
C363 C364 1.167 . ?
C363 C383 1.5372 . ?
C383 C364 1.2727 . ?
C383 C384 1.3382 . ?
C383 C365 1.5984 . ?
C364 C365 1.0766 . ?
C364 C384 1.666 . ?
C384 C365 1.0135 . ?
W8C O308 1.693(19) . ?
W8C O11C 1.873(16) . ?
W8C O10C 1.899(16) . ?
W8C O19C 1.917(18) . ?
W8C O20C 1.945(16) . ?
W8C O28C 2.372(15) . ?
W4D O404 1.689(19) . ?
W4D O14D 1.842(17) . ?
W4D O9D 1.873(15) . ?
W4D O4D 1.905(17) . ?
W4D O8D 2.008(16) . ?
W4D O26D 2.282(16) . ?
W4D Ti2D 3.236(4) . ?
W5B O205 1.677(18) . ?
W5B O9B 1.893(17) . ?
W5B O5B 1.896(15) . ?
W5B O15B 1.902(15) . ?
W5B O10B 1.946(15) . ?
W5B O26B 2.395(16) . ?
W5B Ti2B 3.271(5) . ?
W8A O108 1.691(17) . ?
W8A O11A 1.874(15) . ?
W8A O10A 1.907(15) . ?
W8A O20A 1.960(16) . ?
W8A O19A 1.964(17) . ?
W8A O28A 2.350(14) . ?
W11D O411 1.656(19) . ?
W11D O19D 1.847(16) . ?
W11D O23D 1.909(18) . ?
W11D O15D 1.933(16) . ?
W11D O22D 1.971(16) . ?
W11D O28D 2.354(15) . ?
W12A O112 1.714(18) . ?
W12A O16A 1.847(15) . ?
W12A O20A 1.854(16) . ?
W12A O23A 1.942(17) . ?
W12A O24A 1.963(16) . ?
W12A O28A 2.322(14) . ?
W5A O105 1.713(18) . ?
W5A O5A 1.835(16) . ?
W5A O10A 1.925(15) . ?
W5A O15A 1.967(16) . ?
W5A O9A 1.976(15) . ?
W5A O26A 2.343(16) . ?
W5A Ti2A 3.212(5) . ?
W12C O312 1.719(19) . ?
W12C O16C 1.836(16) . ?
W12C O20C 1.897(16) . ?
W12C O24C 1.913(19) . ?
W12C O23C 1.914(17) . ?
W12C O28C 2.337(15) . ?
W6B O206 1.713(18) . ?
W6B O6B 1.877(16) . ?
W6B O16B 1.883(16) . ?
W6B O11B 1.950(16) . ?
W6B O12B 1.967(16) . ?
W6B O25B 2.289(16) . ?
W6B Ti1B 3.252(5) . ?
W3C O303 1.746(19) . ?
W3C O3C 1.828(15) . ?
W3C O12C 1.878(16) . ?
W3C O13C 1.957(16) . ?
W3C O7C 1.995(15) . ?
W3C O25C 2.336(16) . ?
W3C Ti1C 3.214(5) . ?
W5D O405 1.705(17) . ?
W5D O5D 1.877(16) . ?
W5D O15D 1.877(16) . ?
W5D O24 1.962(16) . ?
W5D O9D 1.975(15) . ?
W5D O26D 2.374(15) . ?
W5D Ti2D 3.263(4) . ?
W4C O304 1.753(18) . ?
W4C O4C 1.850(16) . ?
W4C O9C 1.872(16) . ?
W4C O14C 1.927(15) . ?
W4C O8C 1.962(15) . ?
W4C O26C 2.299(16) . ?
W4C Ti2C 3.235(5) . ?
W6C O306 1.690(18) . ?
W6C O6C 1.852(15) . ?
W6C O12C 1.927(16) . ?
W6C O11C 1.938(16) . ?
W6C O16C 1.978(16) . ?
W6C O25C 2.387(15) . ?
W6C Ti1C 3.239(4) . ?
W10D O410 1.707(16) . ?
W10D O22D 1.834(16) . ?
W10D O21D 1.919(18) . ?
W10D O18D 1.956(19) . ?
W10D O14D 1.982(17) . ?
W10D O27D 2.339(15) . ?
W3D O403 1.74(2) . ?
W3D O12D 1.884(18) . ?
W3D O3D 1.893(16) . ?
W3D O13D 1.915(16) . ?
W3D O7D 1.949(17) . ?
W3D O25D 2.345(15) . ?
W3D Ti1D 3.253(5) . ?
W9D O409 1.737(18) . ?
W9D O24D 1.814(17) . ?
W9D O13D 1.893(16) . ?
W9D O21D 1.927(18) . ?
W9D O17D 1.949(16) . ?
W9D O27D 2.354(15) . ?
W7D O407 1.748(18) . ?
W7D O8D 1.867(16) . ?
W7D O18D 1.872(19) . ?
W7D O7D 1.913(17) . ?
W7D O17D 1.923(15) . ?
W7D O27D 2.304(15) . ?
W10A O110 1.69(2) . ?
W10A O22A 1.896(16) . ?
W10A O14A 1.907(16) . ?
W10A O21A 1.934(17) . ?
W10A O18A 1.950(16) . ?
W10A O27A 2.327(15) . ?
W9C O309 1.686(19) . ?
W9C O13C 1.855(16) . ?
W9C O17C 1.902(16) . ?
W9C O24C 1.922(19) . ?
W9C O21C 1.979(18) . ?
W9C O27C 2.363(16) . ?
W4A O104 1.727(18) . ?
W4A O4A 1.829(15) . ?
W4A O9A 1.868(15) . ?
W4A O14A 1.938(16) . ?
W4A O8A 1.950(17) . ?
W4A O26A 2.374(15) . ?
W4A Ti2A 3.220(5) . ?
W5C O305 1.664(18) . ?
W5C O5C 1.859(15) . ?
W5C O10C 1.935(16) . ?
W5C O15C 1.936(17) . ?
W5C O9C 1.943(15) . ?
W5C O26C 2.323(16) . ?
W5C Ti2C 3.234(4) . ?
W3B O203 1.770(19) . ?
W3B O3B 1.916(16) . ?
W3B O12B 1.919(17) . ?
W3B O13B 1.919(16) . ?
W3B O7B 1.993(16) . ?
W3B O25B 2.318(15) . ?
W3B Ti1B 3.244(5) . ?
W3A O103 1.679(18) . ?
W3A O3A 1.795(15) . ?
W3A O12A 1.893(15) . ?
W3A O7A 1.966(17) . ?
W3A O13A 1.987(17) . ?
W3A O25A 2.267(15) . ?
W3A Ti1A 3.222(5) . ?
W6A O106 1.718(16) . ?
W6A O6A 1.867(15) . ?
W6A O16A 1.940(15) . ?
W6A O12A 1.963(15) . ?
W6A O11A 1.966(16) . ?
W6A O25A 2.357(14) . ?
W6A Ti1A 3.232(4) . ?
W12B O212 1.647(17) . ?
W12B O24B 1.896(17) . ?
W12B O20B 1.931(17) . ?
W12B O23B 1.938(16) . ?
W12B O16B 1.961(16) . ?
W12B O28B 2.338(16) . ?
W12D O412 1.720(18) . ?
W12D O23D 1.888(18) . ?
W12D O16D 1.913(17) . ?
W12D O20D 1.936(17) . ?
W12D O24D 1.976(17) . ?
W12D O28D 2.383(15) . ?
W11A O111 1.711(18) . ?
W11A O15A 1.880(16) . ?
W11A O19A 1.917(17) . ?
W11A O22A 1.917(16) . ?
W11A O23A 1.948(17) . ?
W11A O28A 2.319(14) . ?
W8B O208 1.740(19) . ?
W8B O19B 1.877(17) . ?
W8B O20B 1.928(18) . ?
W8B O10B 1.932(15) . ?
W8B O11B 1.947(17) . ?
W8B O28B 2.373(16) . ?
W10B O210 1.663(18) . ?
W10B O21B 1.883(17) . ?
W10B O22B 1.894(16) . ?
W10B O18B 1.905(17) . ?
W10B O14B 1.933(18) . ?
W10B O27B 2.367(15) . ?
W6D O406 1.64(2) . ?
W6D O16D 1.918(17) . ?
W6D O12D 1.934(17) . ?
W6D O6D 1.940(16) . ?
W6D O11D 1.967(16) . ?
W6D O25D 2.318(16) . ?
W6D Ti1D 3.251(5) . ?
W11C O311 1.712(18) . ?
W11C O19C 1.894(18) . ?
W11C O22C 1.909(15) . ?
W11C O15C 1.910(17) . ?
W11C O23C 1.961(16) . ?
W11C O28C 2.306(16) . ?
W9B O209 1.713(18) . ?
W9B O24B 1.904(17) . ?
W9B O13B 1.908(16) . ?
W9B O17B 1.910(19) . ?
W9B O21B 1.915(17) . ?
W9B O27B 2.403(15) . ?
W7A O107 1.74(2) . ?
W7A O8A 1.843(17) . ?
W7A O7A 1.872(17) . ?
W7A O17A 1.907(18) . ?
W7A O18A 1.956(16) . ?
W7A O27A 2.344(15) . ?
W7C O307 1.74(2) . ?
W7C O7C 1.859(15) . ?
W7C O8C 1.880(15) . ?
W7C O17C 1.962(17) . ?
W7C O18C 1.975(17) . ?
W7C O27C 2.355(15) . ?
W8D O408 1.697(18) . ?
W8D O11D 1.887(17) . ?
W8D O24 1.907(16) . ?
W8D O20D 1.915(17) . ?
W8D O19D 1.987(16) . ?
W8D O28D 2.343(15) . ?
W11B O211 1.648(18) . ?
W11B O23B 1.901(16) . ?
W11B O22B 1.904(15) . ?
W11B O15B 1.905(16) . ?
W11B O19B 1.935(17) . ?
W11B O28B 2.362(16) . ?
W4B O204 1.722(19) . ?
W4B O9B 1.892(16) . ?
W4B O14B 1.903(18) . ?
W4B O4B 1.909(17) . ?
W4B O8B 1.965(17) . ?
W4B O26B 2.343(17) . ?
W4B Ti2B 3.244(5) . ?
W9A O109 1.72(2) . ?
W9A O13A 1.824(17) . ?
W9A O24A 1.860(16) . ?
W9A O17A 1.915(17) . ?
W9A O21A 1.957(17) . ?
W9A O27A 2.297(16) . ?
W10C O310 1.78(2) . ?
W10C O22C 1.900(15) . ?
W10C O14C 1.909(16) . ?
W10C O18C 1.935(17) . ?
W10C O21C 1.949(18) . ?
W10C O27C 2.261(16) . ?
W7B O207 1.73(2) . ?
W7B O8B 1.902(17) . ?
W7B O7B 1.909(15) . ?
W7B O17B 1.920(19) . ?
W7B O18B 1.932(17) . ?
W7B O27B 2.272(15) . ?
Ti2B O101 1.797(16) . ?
Ti2B O4B 1.826(18) . ?
Ti2B O5B 1.852(16) . ?
Ti2B O2B 1.999(16) . ?
Ti2B O1B 2.035(17) . ?
Ti2B O26B 2.378(17) . ?
Ti2B Ti1B 3.140(7) . ?
Ti2C O401 1.772(18) . ?
Ti2C O5C 1.839(16) . ?
Ti2C O4C 1.871(16) . ?
Ti2C O2C 1.988(17) . ?
Ti2C O1C 2.028(16) . ?
Ti2C O26C 2.417(16) . ?
Ti2C Ti1C 3.138(6) . ?
Ti1D O6D 1.816(17) . ?
Ti1D O401 1.819(18) . ?
Ti1D O3D 1.924(16) . ?
Ti1D O2D 2.012(15) . ?
Ti1D O1D 2.044(18) . ?
Ti1D O25D 2.362(16) . ?
Ti1D Ti2D 3.152(6) . ?
Ti1C O301 1.798(17) . ?
Ti1C O3C 1.865(16) . ?
Ti1C O6C 1.877(16) . ?
Ti1C O2C 1.990(17) . ?
Ti1C O1C 2.009(15) . ?
Ti1C O25C 2.356(15) . ?
Ti2D O301 1.788(17) . ?
Ti2D O4D 1.879(18) . ?
Ti2D O5D 1.881(17) . ?
Ti2D O1D 1.990(18) . ?
Ti2D O2D 1.991(16) . ?
Ti2D O26D 2.314(15) . ?
Ti1B O201 1.780(19) . ?
Ti1B O3B 1.846(17) . ?
Ti1B O6B 1.907(17) . ?
Ti1B O1B 1.968(18) . ?
Ti1B O2B 1.999(16) . ?
Ti1B O25B 2.362(16) . ?
Ti1A O101 1.790(16) . ?
Ti1A O6A 1.851(15) . ?
Ti1A O3A 1.904(16) . ?
Ti1A O1A 1.965(17) . ?
Ti1A O2A 2.011(18) . ?
Ti1A O25A 2.420(15) . ?
Ti1A Ti2A 3.145(6) . ?
Ti2A O201 1.779(19) . ?
Ti2A O5A 1.826(16) . ?
Ti2A O4A 1.899(16) . ?
Ti2A O1A 1.965(18) . ?
Ti2A O2A 2.070(17) . ?
Ti2A O26A 2.390(16) . ?
N4A C413 1.4671 . ?
N4A C401 1.5107 . ?
N4A C409 1.5456 . ?
N4A C405 1.5747 . ?
C401 C402 1.6183 . ?
C402 C403 1.62 . ?
C403 C404 1.5165 . ?
C405 C406 1.4098 . ?
C406 C407 1.6981 . ?
C407 C408 1.4009 . ?
C409 C410 1.5466 . ?
C410 C411 1.56 . ?
C411 C412 1.5339 . ?
C413 C414 1.6524 . ?
C414 C415 1.4804 . ?
C415 C416 1.5152 . ?
N1A C109 1.4847 . ?
N1A C105 1.5113 . ?
N1A C101 1.5584 . ?
N1A C113 1.5611 . ?
C101 C102 1.558 . ?
C102 C103 1.6616 . ?
C103 C104 1.5174 . ?
C105 C106 1.5743 . ?
C106 C107 1.5405 . ?
C106 C128 1.6498 . ?
C107 C128 0.5211 . ?
C107 C108 1.7369 . ?
C128 C108 1.2303 . ?
C109 C110 1.6697 . ?
C110 C111 1.6281 . ?
C111 C112 1.4599 . ?
C113 C114 1.5508 . ?
C114 C115 1.5451 . ?
C115 C116 1.628 . ?
N5A C501 1.471 . ?
N5A C509 1.4958 . ?
N5A C513 1.5142 . ?
N5A C505 1.5576 . ?
C501 C502 1.5928 . ?
C502 C503 1.5682 . ?
C503 C504 1.502 . ?
C505 C506 1.62 . ?
C506 C527 1.5008 . ?
C507 C527 1.5629 . ?
C527 C508 1.5626 . ?
C509 C510 1.499 . ?
C510 C511 1.4785 . ?
C511 C512 1.5889 . ?
C513 C514 1.5919 . ?
C514 C515 1.7069 . ?
C515 C516 1.45 . ?
N3A C301 1.4612 . ?
N3A C313 1.4767 . ?
N3A C305 1.4969 . ?
N3A C309 1.5616 . ?
C301 C302 1.6321 . ?
C302 C303 1.5859 . ?
C303 C304 1.6539 . ?
C305 C306 1.5597 . ?
C306 C307 1.4805 . ?
C307 C308 1.6178 . ?
C309 C310 1.6575 . ?
C310 C311 1.4615 . ?
C311 C312 1.6587 . ?
C313 C314 1.6103 . ?
C314 C315 1.6791 . ?
C315 C316 1.6479 . ?
N6A C605 1.4501 . ?
N6A C609 1.5271 . ?
N6A C601 1.5415 . ?
N6A C613 1.6089 . ?
C601 C602 1.5419 . ?
C602 C603 1.5393 . ?
C603 C604 1.4824 . ?
C605 C606 1.5718 . ?
C606 C607 1.5279 . ?
C607 C608 1.6577 . ?
C609 C610 1.6147 . ?
C610 C611 1.5399 . ?
C611 C632 1.4889 . ?
C611 C612 1.5874 . ?
C613 C614 1.474 . ?
C614 C615 1.51 . ?
C615 C616 1.2199 . ?
N7A C713 1.4789 . ?
N7A C709 1.5815 . ?
N7A C701 1.61 . ?
N7A C705 1.6524 . ?
C701 C702 1.5671 . ?
C702 C703 1.4164 . ?
C703 C704 1.571 . ?
C705 C706 1.6253 . ?
C706 C707 1.5385 . ?
C707 C708 1.57 . ?
C708 C728 1.2377 . ?
C709 C710 1.3405 . ?
C710 C711 1.5433 . ?
C711 C732 1.3451 . ?
C711 C712 1.6134 . ?
C713 C714 1.3539 . ?
C713 C734 1.7336 . ?
C714 C734 1.0633 . ?
C714 C715 1.8569 . ?
C734 C715 1.5088 . ?
C715 C716 1.532 . ?
N8A C801 1.4767 . ?
N8A C805 1.5136 . ?
N8A C809 1.5674 . ?
N8A C813 1.6027 . ?
C801 C802 1.5508 . ?
C802 C823 1.6181 . ?
C804 C823 1.3245 . ?
C804 C803 1.5489 . ?
C805 C806 1.35 . ?
C806 C807 1.7935 . ?
C807 C808 1.2601 . ?
C809 C810 1.4401 . ?
C810 C811 1.5434 . ?
C811 C812 1.5213 . ?
C813 C834 1.561 . ?
C814 C834 1.2664 . ?
C834 C815 1.5916 . ?
C815 C816 1.3758 . ?
N2A C201 1.3982 . ?
N2A C213 1.5342 . ?
N2A C205 1.5529 . ?
N2A C209 1.5775 . ?
C201 C202 1.5271 . ?
C202 C203 1.6083 . ?
C203 C204 1.4451 . ?
C205 C206 1.5029 . ?
C206 C207 1.5345 . ?
C207 C208 1.5702 . ?
C209 C210 1.5298 . ?
C210 C211 1.5993 . ?
C211 C212 1.6644 . ?
C213 C214 1.7761 . ?
C214 C236 1.241 . ?
C214 C215 1.3502 . ?
C215 C216 1.5031 . ?
C215 C236 1.6295 . ?
N1B C163 1.4601 . ?
N1B C155 1.4821 . ?
N1B C159 1.5418 . ?
N1B C151 1.6371 . ?
C151 C152 1.6042 . ?
C152 C153 1.6967 . ?
C153 C154 1.5917 . ?
C155 C156 1.6082 . ?
C156 C157 1.6052 . ?
C156 C178 1.8083 . ?
C157 C178 1.1116 . ?
C157 C158 1.6059 . ?
C157 C177 1.8156 . ?
C177 C178 1.1294 . ?
C158 C178 1.7729 . ?
C159 C160 1.765 . ?
C160 C161 1.3377 . ?
C161 C162 1.3972 . ?
C163 C164 1.2768 . ?
C164 C165 1.4403 . ?
C165 C166 1.1324 . ?
C165 C186 1.1876 . ?
C166 C186 1.0754 . ?
N7B C759 1.2685 . ?
N7B C751 1.5879 . ?
N7B C755 1.5932 . ?
N7B C763 1.8489 . ?
C751 C752 1.5109 . ?
C752 C753 1.2091 . ?
C753 C754 1.5434 . ?
C755 C756 1.5691 . ?
C756 C757 1.0799 . ?
C756 C777 1.6252 . ?
C756 C778 1.9779 . ?
C757 C778 1.0245 . ?
C757 C777 1.1731 . ?
C757 C758 1.8001 . ?
C777 C778 1.0325 . ?
C777 C758 1.8495 . ?
C758 C778 1.3294 . ?
C759 C760 1.7487 . ?
C763 C764 1.3045 . ?
C764 C765 1.6089 . ?
C765 C766 1.5188 . ?
N6B C651 1.4689 . ?
N6B C655 1.5052 . ?
N6B C659 1.5277 . ?
N6B C663 1.6246 . ?
C651 C652 1.3351 . ?
C652 C653 1.8023 . ?
C655 C656 1.495 . ?
C656 C657 1.5069 . ?
C657 C658 1.7395 . ?
C659 C660 1.4957 . ?
C660 C661 1.4642 . ?
C661 C662 1.4107 . ?
C663 C664 1.4796 . ?
C664 C665 1.5456 . ?
C665 C666 1.6373 . ?
N5B C555 1.4462 . ?
N5B C559 1.5443 . ?
N5B C551 1.5536 . ?
N5B C563 1.8397 . ?
C551 C552 1.7741 . ?
C552 C553 1.565 . ?
C553 C554 1.7729 . ?
C555 C556 1.809 . ?
C556 C557 1.5827 . ?
C557 C558 1.399 . ?
C559 C561 1.2027 . ?
C559 C560 1.3237 . ?
C560 C561 1.1646 . ?
C560 C580 1.6403 . ?
C560 C562 1.6531 . ?
C580 C561 1.1186 . ?
C580 C581 1.4201 . ?
C580 C562 1.7945 . ?
C561 C562 1.9187 . ?
C563 C564 1.3457 . ?
C563 C568 1.6992 . ?
C564 C568 1.38 . ?
C564 C565 1.5932 . ?
C568 C565 1.5229 . ?
C568 C585 1.5259 . ?
C568 C586 2.001 . ?
C565 C586 1.3053 . ?
C565 C585 1.3793 . ?
C565 C566 1.9253 . ?
C585 C566 0.9923 . ?
C585 C586 1.1855 . ?
C566 C586 0.9263 . ?
N8B C851 1.501 . ?
N8B C855 1.5042 . ?
N8B C863 1.6126 . ?
N8B C859 1.7084 . ?
C851 C852 1.6467 . ?
C852 C853 1.5853 . ?
C853 C854 1.3043 . ?
C855 C856 1.3425 . ?
C856 C857 1.4881 . ?
C857 C858 1.4593 . ?
C859 C860 1.372 . ?
C860 C861 1.5761 . ?
C863 C864 1.457 . ?
C864 C865 1.6326 . ?
C864 C885 1.7183 . ?
C865 C885 1.578 . ?
C885 C866 1.595 . ?
N4B C455 1.4204 . ?
N4B C459 1.5284 . ?
N4B C463 1.6012 . ?
N4B C451 1.6122 . ?
C451 C452 1.4913 . ?
C452 C453 1.5633 . ?
C453 C454 1.497 . ?
C455 C476 1.827 . ?
C456 C476 1.4556 . ?
C456 C477 1.6121 . ?
C457 C477 1.4881 . ?
C459 C481 1.6078 . ?
C459 C460 1.6447 . ?
C460 C461 1.1692 . ?
C460 C481 1.1998 . ?
C461 C481 1.6944 . ?
C463 C464 1.5197 . ?
C464 C465 1.487 . ?
C465 C466 1.2673 . ?
Si1A O26A 1.566(17) . ?
Si1A O25A 1.642(16) . ?
Si1A O27A 1.664(17) . ?
Si1A O28A 1.667(15) . ?
Si2D O25D 1.620(17) . ?
Si2D O28D 1.648(16) . ?
Si2D O27D 1.651(16) . ?
Si2D O26D 1.683(16) . ?
Si2C O25C 1.620(17) . ?
Si2C O28C 1.634(16) . ?
Si2C O27C 1.645(17) . ?
Si2C O26C 1.646(17) . ?
Si1B O26B 1.571(17) . ?
Si1B O27B 1.635(16) . ?
Si1B O28B 1.657(17) . ?
Si1B O25B 1.670(17) . ?
